data_4028061
loop_
_publ_author_name
'Anirban Pradhan'
'Pierre Dechambenoit'
'Harald Bock'
'Fabien Durola'

_publ_contact_author
;
        Fabien Durola
        Centre de Recherche Paul Pascal
    115 avenue du Dr Schweitzer
        33600 PESSAC
    FRANCE
;
_publ_contact_author_email durola@crpp-bordeaux.cnrs.fr
_publ_contact_author_fax '(33)5 56 84 56 00'
_publ_contact_author_phone '(33)5 56 84 56 27'
_publ_section_title
;
 Twisted Polycyclic Arenes by Intramolecular Scholl Reactions of
 C3-Symmetric Precursors
;
_journal_name_full 'Journal of Organic Chemistry'
_journal_page_first 2266
_journal_page_last 2274
_journal_paper_doi 10.1021/jo3027752
_journal_volume 78
_journal_year 2013
_chemical_formula_moiety 'C38 H32'
_chemical_formula_sum 'C38 H32'
_chemical_formula_weight 488.64
_chemical_name_systematic
; 
 ? 
;
_space_group_IT_number 5
_symmetry_cell_setting monoclinic
_symmetry_space_group_name_Hall 'C 2y'
_symmetry_space_group_name_H-M 'C 1 2 1'
_atom_sites_solution_hydrogens geom
_atom_sites_solution_primary direct
_atom_sites_solution_secondary difmap
_audit_creation_method SHELXL-97
_cell_angle_alpha 90.00
_cell_angle_beta 95.087(17)
_cell_angle_gamma 90.00
_cell_formula_units_Z 24
_cell_length_a 55.846(12)
_cell_length_b 6.9266(14)
_cell_length_c 44.338(10)
_cell_measurement_reflns_used 9980
_cell_measurement_temperature 120(2)
_cell_measurement_theta_max 25.26
_cell_measurement_theta_min 2.36
_cell_volume 17083(6)
_computing_cell_refinement 'Bruker SAINT'
_computing_data_collection 'Bruker APEX2'
_computing_data_reduction 'Bruker SAINT'
_computing_molecular_graphics ORTEP-32
_computing_publication_material 'WINGX (Farrugia)'
_computing_structure_refinement 'SHELXL-97 (Sheldrick, 2008)'
_computing_structure_solution SIR-2004
_diffrn_ambient_temperature 120(2)
_diffrn_measured_fraction_theta_full 0.978
_diffrn_measured_fraction_theta_max 0.978
_diffrn_measurement_device_type 'Bruker APEX-II CCD'
_diffrn_measurement_method 'phi and omega scans'
_diffrn_radiation_monochromator graphite
_diffrn_radiation_source 'fine-focus sealed tube'
_diffrn_radiation_type MoK\a
_diffrn_radiation_wavelength 0.71073
_diffrn_reflns_av_R_equivalents 0.0808
_diffrn_reflns_av_sigmaI/netI 0.0808
_diffrn_reflns_limit_h_max 52
_diffrn_reflns_limit_h_min -52
_diffrn_reflns_limit_k_max 6
_diffrn_reflns_limit_k_min -6
_diffrn_reflns_limit_l_max 42
_diffrn_reflns_limit_l_min -42
_diffrn_reflns_number 85695
_diffrn_reflns_theta_full 19.97
_diffrn_reflns_theta_max 19.97
_diffrn_reflns_theta_min 1.13
_exptl_absorpt_coefficient_mu 0.064
_exptl_absorpt_correction_T_max 0.9974
_exptl_absorpt_correction_T_min 0.9835
_exptl_absorpt_correction_type multi-scan
_exptl_absorpt_process_details SADABS
_exptl_crystal_colour colourless
_exptl_crystal_density_diffrn 1.140
_exptl_crystal_description needle
_exptl_crystal_F_000 6240
_exptl_crystal_size_max 0.26
_exptl_crystal_size_mid 0.05
_exptl_crystal_size_min 0.04
_refine_diff_density_max 1.681
_refine_diff_density_min -0.581
_refine_diff_density_rms 0.164
_refine_ls_abs_structure_details 'Flack H D (1983), Acta Cryst. A39, 876-881'
_refine_ls_extinction_method none
_refine_ls_goodness_of_fit_ref 1.708
_refine_ls_hydrogen_treatment riding
_refine_ls_matrix_type full
_refine_ls_number_parameters 2008
_refine_ls_number_reflns 15455
_refine_ls_number_restraints 171
_refine_ls_restrained_S_all 1.735
_refine_ls_R_factor_all 0.2051
_refine_ls_R_factor_gt 0.1536
_refine_ls_shift/su_max 0.069
_refine_ls_shift/su_mean 0.007
_refine_ls_structure_factor_coef Fsqd
_refine_ls_weighting_details 'calc w=1/[\s^2^(Fo^2^)+(0.2000P)^2^+0.0000P] where P=(Fo^2^+2Fc^2^)/3'
_refine_ls_weighting_scheme calc
_refine_ls_wR_factor_gt 0.4004
_refine_ls_wR_factor_ref 0.4437
_reflns_number_gt 9903
_reflns_number_total 15455
_reflns_threshold_expression >2sigma(I)
_cod_data_source_file jo3027752_si_003.cif
_cod_data_source_block 27
_cod_database_code 4028061

loop_
_symmetry_equiv_pos_as_xyz
'x, y, z'
'-x, y, -z'
'x+1/2, y+1/2, z'
'-x+1/2, y+1/2, -z'

loop_
_atom_site_label
_atom_site_type_symbol
_atom_site_fract_x
_atom_site_fract_y
_atom_site_fract_z
_atom_site_U_iso_or_equiv
_atom_site_adp_type
_atom_site_occupancy
_atom_site_symmetry_multiplicity
_atom_site_calc_flag
_atom_site_refinement_flags
C191 C 0.2721(2) 0.764(3) 0.4510(2) 0.097(5) Uani 1 1 d .
H19A H 0.2836 0.6818 0.4424 0.146 Uiso 1 1 calc R
H19B H 0.2751 0.7625 0.4727 0.146 Uiso 1 1 calc R
H19C H 0.2736 0.8930 0.4437 0.146 Uiso 1 1 calc R
C214 C 0.4113(3) 0.784(5) 0.2574(4) 0.225(10) Uani 1 1 d U
H21A H 0.4270 0.7932 0.2682 0.337 Uiso 1 1 calc R
H21B H 0.4093 0.8881 0.2430 0.337 Uiso 1 1 calc R
H21C H 0.4098 0.6631 0.2469 0.337 Uiso 1 1 calc R
C77 C -0.0041(3) 0.112(4) 0.1391(5) 0.185(10) Uani 1 1 d U
H77A H -0.0004 0.1010 0.1606 0.277 Uiso 1 1 calc R
H77B H 0.0019 0.0001 0.1293 0.277 Uiso 1 1 calc R
H77C H -0.0212 0.1200 0.1345 0.277 Uiso 1 1 calc R
C138 C 0.0238(3) 0.763(5) -0.0534(4) 0.209(9) Uani 1 1 d U
H13A H 0.0147 0.8721 -0.0476 0.314 Uiso 1 1 calc R
H13B H 0.0181 0.6483 -0.0442 0.314 Uiso 1 1 calc R
H13C H 0.0220 0.7491 -0.0750 0.314 Uiso 1 1 calc R
C63 C -0.0335(3) 0.312(7) 0.4320(5) 0.38(2) Uani 1 1 d DU
H63A H -0.0193 0.2331 0.4356 0.563 Uiso 1 1 calc R
H63B H -0.0454 0.2695 0.4447 0.563 Uiso 1 1 calc R
H63C H -0.0294 0.4441 0.4364 0.563 Uiso 1 1 calc R
C2 C -0.0294(3) 0.608(4) 0.2251(5) 0.194(12) Uani 1 1 d .
H2A H -0.0245 0.5028 0.2384 0.290 Uiso 1 1 calc R
H2B H -0.0220 0.5948 0.2065 0.290 Uiso 1 1 calc R
H2C H -0.0466 0.6053 0.2208 0.290 Uiso 1 1 calc R
C137 C 0.0490(4) 0.792(6) -0.0432(5) 0.216(8) Uani 1 1 d U
C153 C 0.3074(4) 0.306(3) 0.1271(4) 0.162(8) Uani 1 1 d .
H15A H 0.3194 0.3170 0.1130 0.244 Uiso 1 1 calc R
H15B H 0.3051 0.4300 0.1363 0.244 Uiso 1 1 calc R
H15C H 0.2925 0.2646 0.1166 0.244 Uiso 1 1 calc R
C24 C 0.0623(3) 0.849(7) 0.5219(4) 0.33(3) Uani 1 1 d .
H24A H 0.0502 0.8424 0.5360 0.490 Uiso 1 1 calc R
H24B H 0.0698 0.9739 0.5232 0.490 Uiso 1 1 calc R
H24C H 0.0742 0.7510 0.5266 0.490 Uiso 1 1 calc R
C1 C -0.0303(3) 0.970(4) 0.2204(5) 0.177(10) Uani 1 1 d .
H1A H -0.0220 0.9687 0.2024 0.265 Uiso 1 1 calc R
H1B H -0.0269 1.0883 0.2312 0.265 Uiso 1 1 calc R
H1C H -0.0472 0.9590 0.2151 0.265 Uiso 1 1 calc R
C62 C -0.0653(4) 0.378(9) 0.3887(6) 0.41(2) Uani 1 1 d U
H62A H -0.0685 0.3449 0.3676 0.611 Uiso 1 1 calc R
H62B H -0.0645 0.5154 0.3908 0.611 Uiso 1 1 calc R
H62C H -0.0780 0.3281 0.3998 0.611 Uiso 1 1 calc R
C100 C 0.1627(4) 0.189(4) -0.0619(4) 0.189(9) Uani 1 1 d DU
H10A H 0.1649 0.0553 -0.0566 0.284 Uiso 1 1 calc R
H10B H 0.1779 0.2541 -0.0596 0.284 Uiso 1 1 calc R
H10C H 0.1560 0.1990 -0.0825 0.284 Uiso 1 1 calc R
C78 C -0.0045(3) 0.489(4) 0.1400(4) 0.193(10) Uani 1 1 d U
H78A H 0.0043 0.5940 0.1323 0.290 Uiso 1 1 calc R
H78B H -0.0032 0.4936 0.1617 0.290 Uiso 1 1 calc R
H78C H -0.0211 0.4985 0.1325 0.290 Uiso 1 1 calc R
C154 C 0.3396(3) 0.263(5) 0.1658(4) 0.219(14) Uani 1 1 d .
H15D H 0.3461 0.1800 0.1818 0.329 Uiso 1 1 calc R
H15E H 0.3362 0.3877 0.1740 0.329 Uiso 1 1 calc R
H15F H 0.3510 0.2774 0.1510 0.329 Uiso 1 1 calc R
C39 C 0.1728(3) 0.484(3) 0.4951(3) 0.106(5) Uani 1 1 d .
H39A H 0.1772 0.4790 0.5165 0.158 Uiso 1 1 calc R
H39B H 0.1652 0.6056 0.4901 0.158 Uiso 1 1 calc R
H39C H 0.1869 0.4714 0.4844 0.158 Uiso 1 1 calc R
C25 C 0.0322(4) 0.680(5) 0.4847(5) 0.235(12) Uani 1 1 d U
H25A H 0.0271 0.6828 0.4635 0.353 Uiso 1 1 calc R
H25B H 0.0189 0.7100 0.4961 0.353 Uiso 1 1 calc R
H25C H 0.0381 0.5530 0.4901 0.353 Uiso 1 1 calc R
C177 C 0.3824(3) 0.343(5) 0.3852(5) 0.222(11) Uani 1 1 d U
H17A H 0.3845 0.2275 0.3738 0.333 Uiso 1 1 calc R
H17B H 0.3974 0.3778 0.3962 0.333 Uiso 1 1 calc R
H17C H 0.3773 0.4461 0.3716 0.333 Uiso 1 1 calc R
C193 C 0.2418(3) 0.508(3) 0.4593(4) 0.127(6) Uani 1 1 d .
H19D H 0.2522 0.4072 0.4533 0.191 Uiso 1 1 calc R
H19E H 0.2254 0.4689 0.4552 0.191 Uiso 1 1 calc R
H19F H 0.2452 0.5328 0.4805 0.191 Uiso 1 1 calc R
C215 C 0.3966(3) 0.929(5) 0.3077(6) 0.245(11) Uani 1 1 d DU
H21D H 0.3823 0.9234 0.3182 0.368 Uiso 1 1 calc R
H21E H 0.3994 1.0604 0.3019 0.368 Uiso 1 1 calc R
H21F H 0.4100 0.8843 0.3208 0.368 Uiso 1 1 calc R
C216 C 0.3975(4) 0.617(4) 0.2989(6) 0.242(11) Uani 1 1 d DU
H21G H 0.3859 0.6155 0.3136 0.363 Uiso 1 1 calc R
H21H H 0.4134 0.6222 0.3091 0.363 Uiso 1 1 calc R
H21I H 0.3959 0.5028 0.2867 0.363 Uiso 1 1 calc R
C61 C -0.0429(4) 0.295(7) 0.4002(7) 0.39(2) Uani 1 1 d DU
C176 C 0.3728(4) 0.226(5) 0.4350(5) 0.276(13) Uani 1 1 d DU
H17D H 0.3597 0.2321 0.4477 0.414 Uiso 1 1 calc R
H17E H 0.3863 0.2965 0.4444 0.414 Uiso 1 1 calc R
H17F H 0.3772 0.0942 0.4323 0.414 Uiso 1 1 calc R
C155 C 0.3167(3) -0.024(3) 0.1334(4) 0.173(9) Uani 1 1 d .
H15G H 0.3222 -0.1219 0.1478 0.259 Uiso 1 1 calc R
H15H H 0.3279 -0.0130 0.1183 0.259 Uiso 1 1 calc R
H15I H 0.3012 -0.0593 0.1240 0.259 Uiso 1 1 calc R
C139 C 0.0567(4) 0.568(5) -0.0525(5) 0.244(10) Uani 1 1 d U
H13D H 0.0738 0.5537 -0.0489 0.366 Uiso 1 1 calc R
H13E H 0.0519 0.5459 -0.0735 0.366 Uiso 1 1 calc R
H13F H 0.0489 0.4773 -0.0403 0.366 Uiso 1 1 calc R
C64 C -0.0521(5) 0.089(7) 0.4033(8) 0.43(2) Uani 1 1 d DU
H64A H -0.0391 0.0074 0.4113 0.643 Uiso 1 1 calc R
H64B H -0.0583 0.0419 0.3838 0.643 Uiso 1 1 calc R
H64C H -0.0646 0.0877 0.4169 0.643 Uiso 1 1 calc R
C26 C 0.0345(5) 1.018(6) 0.4862(6) 0.245(13) Uani 1 1 d U
H26A H 0.0269 1.0191 0.4660 0.368 Uiso 1 1 calc R
H26B H 0.0445 1.1297 0.4895 0.368 Uiso 1 1 calc R
H26C H 0.0224 1.0182 0.5004 0.368 Uiso 1 1 calc R
C101 C 0.1211(3) 0.206(4) -0.0518(4) 0.194(9) Uani 1 1 d DU
H10D H 0.1108 0.2695 -0.0387 0.291 Uiso 1 1 calc R
H10E H 0.1199 0.0685 -0.0492 0.291 Uiso 1 1 calc R
H10F H 0.1163 0.2392 -0.0724 0.291 Uiso 1 1 calc R
C102 C 0.1413(5) 0.482(4) -0.0512(5) 0.252(11) Uani 1 1 d DU
H10G H 0.1308 0.5308 -0.0370 0.378 Uiso 1 1 calc R
H10H H 0.1335 0.4894 -0.0713 0.378 Uiso 1 1 calc R
H10I H 0.1558 0.5578 -0.0500 0.378 Uiso 1 1 calc R
C178 C 0.3666(4) 0.537(5) 0.4169(7) 0.290(14) Uani 1 1 d DU
H17G H 0.3551 0.5572 0.4314 0.435 Uiso 1 1 calc R
H17H H 0.3631 0.6213 0.3999 0.435 Uiso 1 1 calc R
H17I H 0.3825 0.5632 0.4261 0.435 Uiso 1 1 calc R
C140 C 0.0650(5) 0.904(6) -0.0616(6) 0.253(11) Uani 1 1 d U
H14A H 0.0812 0.8974 -0.0524 0.380 Uiso 1 1 calc R
H14B H 0.0598 1.0363 -0.0626 0.380 Uiso 1 1 calc R
H14C H 0.0643 0.8515 -0.0817 0.380 Uiso 1 1 calc R
C122 C 0.19093(14) 0.7874(13) 0.11462(17) 0.023(2) Uiso 1 1 d .
C150 C 0.14134(15) 0.7836(13) 0.09203(18) 0.023(2) Uiso 1 1 d .
C149 C 0.14754(15) 0.7853(14) 0.1228(2) 0.031(2) Uiso 1 1 d .
C123 C 0.17246(14) 0.7877(14) 0.13499(19) 0.028(2) Uiso 1 1 d .
C151 C 0.11642(16) 0.7915(15) 0.0801(2) 0.035(2) Uiso 1 1 d .
C147 C 0.18490(15) 0.7823(13) 0.08341(18) 0.023(2) Uiso 1 1 d U
C146 C 0.15914(16) 0.7900(13) 0.0717(2) 0.035(2) Uani 1 1 d .
C152 C 0.09827(17) 0.7855(14) 0.1008(3) 0.044(3) Uani 1 1 d .
C143 C 0.11058(18) 0.7801(14) 0.0482(2) 0.041(3) Uani 1 1 d .
C127 C 0.12947(17) 0.7836(15) 0.1439(3) 0.047(3) Uani 1 1 d .
C124 C 0.17724(18) 0.7909(15) 0.1669(2) 0.046(3) Uani 1 1 d .
H124 H 0.1932 0.7943 0.1750 0.055 Uiso 1 1 calc R
C142 C 0.0855(2) 0.7863(18) 0.0359(3) 0.058(3) Uani 1 1 d .
C121 C 0.21508(16) 0.7881(13) 0.1249(2) 0.033(2) Uani 1 1 d .
H121 H 0.2196 0.7902 0.1456 0.040 Uiso 1 1 calc R
C119 C 0.22757(17) 0.7917(14) 0.0737(2) 0.039(3) Uani 1 1 d .
C133 C 0.0675(2) 0.7788(17) 0.0558(3) 0.061(3) Uani 1 1 d .
C148 C 0.20313(16) 0.7865(14) 0.0640(2) 0.037(2) Uani 1 1 d U
H148 H 0.1988 0.7858 0.0433 0.044 Uiso 1 1 calc R
C132 C 0.0731(2) 0.7891(16) 0.0883(4) 0.061(3) Uani 1 1 d .
C128 C 0.10369(18) 0.7813(17) 0.1315(3) 0.051(3) Uani 1 1 d .
C120 C 0.23266(18) 0.7857(13) 0.1046(3) 0.044(3) Uani 1 1 d .
H120 H 0.2487 0.7798 0.1124 0.052 Uiso 1 1 calc R
C126 C 0.1359(2) 0.7829(18) 0.1739(3) 0.060(3) Uani 1 1 d .
H126 H 0.1238 0.7779 0.1870 0.072 Uiso 1 1 calc R
C145 C 0.15226(17) 0.7790(14) 0.0414(2) 0.046(3) Uani 1 1 d .
H145 H 0.1643 0.7672 0.0283 0.055 Uiso 1 1 calc R
C144 C 0.1288(2) 0.7842(16) 0.0289(3) 0.057(3) Uani 1 1 d .
H144 H 0.1253 0.7904 0.0080 0.068 Uiso 1 1 calc R
C118 C 0.24754(18) 0.7871(16) 0.0533(2) 0.053(3) Uani 1 1 d .
C129 C 0.0860(2) 0.781(2) 0.1506(3) 0.085(4) Uani 1 1 d .
H129 H 0.0899 0.7825 0.1714 0.102 Uiso 1 1 calc R
C141 C 0.0794(2) 0.779(2) 0.0046(3) 0.084(4) Uani 1 1 d .
H141 H 0.0919 0.7732 -0.0079 0.100 Uiso 1 1 calc R
C134 C 0.0431(2) 0.791(3) 0.0436(4) 0.101(5) Uani 1 1 d .
H134 H 0.0307 0.7939 0.0563 0.121 Uiso 1 1 calc R
C125 C 0.1596(2) 0.7892(18) 0.1864(2) 0.063(3) Uani 1 1 d .
H125 H 0.1634 0.7921 0.2072 0.076 Uiso 1 1 calc R
C136 C 0.0560(3) 0.780(3) -0.0092(4) 0.122(6) Uani 1 1 d .
C130 C 0.0621(3) 0.779(3) 0.1389(5) 0.111(5) Uani 1 1 d .
H130 H 0.0499 0.7740 0.1518 0.134 Uiso 1 1 calc R
C131 C 0.0567(2) 0.786(2) 0.1087(4) 0.076(4) Uani 1 1 d .
H131 H 0.0406 0.7877 0.1014 0.092 Uiso 1 1 calc R
C135 C 0.0382(3) 0.799(4) 0.0122(5) 0.145(7) Uani 1 1 d .
H135 H 0.0223 0.8187 0.0046 0.174 Uiso 1 1 calc R
C117 C 0.2381(2) 0.803(2) 0.0191(3) 0.090(4) Uani 1 1 d .
H11A H 0.2515 0.7967 0.0069 0.136 Uiso 1 1 calc R
H11B H 0.2299 0.9234 0.0156 0.136 Uiso 1 1 calc R
H11C H 0.2273 0.6982 0.0139 0.136 Uiso 1 1 calc R
C115 C 0.2627(2) 0.6106(19) 0.0587(3) 0.074(4) Uani 1 1 d .
H11D H 0.2751 0.6102 0.0452 0.111 Uiso 1 1 calc R
H11E H 0.2528 0.4978 0.0552 0.111 Uiso 1 1 calc R
H11F H 0.2697 0.6103 0.0793 0.111 Uiso 1 1 calc R
C116 C 0.2629(2) 0.9790(18) 0.0588(3) 0.084(4) Uani 1 1 d .
H11G H 0.2759 0.9785 0.0459 0.126 Uiso 1 1 calc R
H11H H 0.2693 0.9852 0.0796 0.126 Uiso 1 1 calc R
H11I H 0.2528 1.0891 0.0541 0.126 Uiso 1 1 calc R
C226 C 0.2650(2) 0.6509(14) 0.3045(3) 0.037(3) Uani 1 1 d .
C225 C 0.2405(2) 0.6193(12) 0.2928(3) 0.032(3) Uani 1 1 d .
C219 C 0.3071(2) 0.7087(14) 0.2952(3) 0.042(3) Uani 1 1 d .
C227 C 0.28343(19) 0.6710(13) 0.2840(2) 0.031(2) Uani 1 1 d U
C228 C 0.2774(2) 0.6514(13) 0.2515(3) 0.038(3) Uani 1 1 d U
C198 C 0.2286(2) 0.6189(13) 0.3454(2) 0.035(3) Uani 1 1 d .
C223 C 0.2528(2) 0.6569(13) 0.3562(2) 0.037(3) Uani 1 1 d .
C199 C 0.2223(2) 0.6033(13) 0.3133(3) 0.046(3) Uani 1 1 d .
C203 C 0.2348(2) 0.6040(13) 0.2618(3) 0.048(3) Uani 1 1 d .
C222 C 0.2711(2) 0.6690(13) 0.3362(3) 0.037(3) Uani 1 1 d .
C204 C 0.2536(2) 0.6127(14) 0.2408(3) 0.037(3) Uani 1 1 d .
C208 C 0.2957(2) 0.6710(15) 0.2315(3) 0.045(3) Uani 1 1 d .
C218 C 0.32653(19) 0.7299(14) 0.2741(3) 0.046(3) Uani 1 1 d .
C224 C 0.25808(18) 0.6756(14) 0.3883(3) 0.040(3) Uani 1 1 d .
H224 H 0.2740 0.6965 0.3957 0.048 Uiso 1 1 calc R
C209 C 0.3200(2) 0.7057(16) 0.2430(3) 0.051(3) Uani 1 1 d .
C221 C 0.2946(2) 0.7144(17) 0.3460(2) 0.058(3) Uani 1 1 d .
H221 H 0.2986 0.7340 0.3666 0.070 Uiso 1 1 calc R
C195 C 0.2408(2) 0.6642(14) 0.4090(3) 0.044(3) Uani 1 1 d .
C220 C 0.31251(19) 0.7321(19) 0.3264(3) 0.065(4) Uani 1 1 d .
H220 H 0.3282 0.7596 0.3340 0.079 Uiso 1 1 calc R
C207 C 0.2892(3) 0.6508(16) 0.2013(4) 0.065(4) Uani 1 1 d .
H207 H 0.3013 0.6595 0.1883 0.078 Uiso 1 1 calc R
C205 C 0.2476(2) 0.6014(16) 0.2097(4) 0.072(4) Uani 1 1 d .
H205 H 0.2316 0.5828 0.2025 0.086 Uiso 1 1 calc R
C202 C 0.2087(3) 0.5729(15) 0.2495(3) 0.064(4) Uani 1 1 d .
H202 H 0.2039 0.5657 0.2289 0.076 Uiso 1 1 calc R
C197 C 0.2114(2) 0.6018(16) 0.3668(3) 0.057(3) Uani 1 1 d .
H197 H 0.1956 0.5731 0.3599 0.069 Uiso 1 1 calc R
C206 C 0.2657(3) 0.6179(16) 0.1883(3) 0.072(4) Uani 1 1 d .
H206 H 0.2619 0.6075 0.1675 0.086 Uiso 1 1 calc R
C196 C 0.2170(2) 0.6256(14) 0.3974(3) 0.043(3) Uani 1 1 d .
H196 H 0.2050 0.6162 0.4106 0.052 Uiso 1 1 calc R
C200 C 0.1985(2) 0.5724(13) 0.3012(3) 0.044(3) Uani 1 1 d .
H200 H 0.1862 0.5627 0.3140 0.052 Uiso 1 1 calc R
C217 C 0.3498(2) 0.771(2) 0.2844(3) 0.075(4) Uani 1 1 d .
H217 H 0.3534 0.7869 0.3052 0.089 Uiso 1 1 calc R
C211 C 0.3618(2) 0.760(2) 0.2349(3) 0.090(5) Uani 1 1 d .
H211 H 0.3737 0.7597 0.2215 0.108 Uiso 1 1 calc R
C210 C 0.3388(3) 0.731(2) 0.2243(3) 0.085(4) Uani 1 1 d .
H210 H 0.3352 0.7266 0.2034 0.103 Uiso 1 1 calc R
C201 C 0.1934(3) 0.5569(18) 0.2708(4) 0.078(4) Uani 1 1 d .
H201 H 0.1774 0.5323 0.2640 0.094 Uiso 1 1 calc R
C212 C 0.3682(2) 0.791(2) 0.2661(3) 0.082(4) Uani 1 1 d .
C194 C 0.2462(2) 0.688(2) 0.4418(3) 0.074(4) Uani 1 1 d .
C213 C 0.3934(3) 0.797(5) 0.2784(5) 0.209(9) Uani 1 1 d DU
C192 C 0.2294(3) 0.809(3) 0.4541(3) 0.140(8) Uani 1 1 d .
H19G H 0.2333 0.8189 0.4756 0.211 Uiso 1 1 calc R
H19H H 0.2136 0.7549 0.4501 0.211 Uiso 1 1 calc R
H19I H 0.2299 0.9343 0.4451 0.211 Uiso 1 1 calc R
C114 C 0.16167(15) 0.2852(13) 0.10557(19) 0.027(2) Uiso 1 1 d .
C113 C 0.13577(16) 0.2815(12) 0.0959(2) 0.025(2) Uani 1 1 d .
C112 C 0.11890(16) 0.2838(13) 0.1167(2) 0.027(2) Uani 1 1 d .
C105 C 0.12893(16) 0.2872(12) 0.06451(19) 0.026(2) Uani 1 1 d U
C94 C 0.17861(17) 0.2848(14) 0.0842(2) 0.036(2) Uani 1 1 d .
C90 C 0.16903(16) 0.2921(14) 0.13707(19) 0.031(2) Uiso 1 1 d .
C111 C 0.12575(19) 0.2866(14) 0.1487(2) 0.039(3) Uani 1 1 d .
C108 C 0.09403(17) 0.2862(14) 0.1074(2) 0.031(2) Uani 1 1 d .
C104 C 0.14615(16) 0.2876(14) 0.0420(2) 0.036(2) Uiso 1 1 d U
C89 C 0.15141(16) 0.2893(14) 0.1591(2) 0.039(3) Uani 1 1 d .
C95 C 0.17101(16) 0.2897(14) 0.0523(2) 0.034(2) Uani 1 1 d .
C106 C 0.10457(17) 0.2835(15) 0.0552(2) 0.036(2) Uani 1 1 d .
H106 H 0.0995 0.2811 0.0346 0.043 Uiso 1 1 calc R
C91 C 0.1932(2) 0.3004(15) 0.1469(2) 0.049(3) Uani 1 1 d .
H91 H 0.1980 0.3023 0.1675 0.059 Uiso 1 1 calc R
C84 C 0.0835(2) 0.287(2) 0.1599(3) 0.073(4) Uani 1 1 d .
C109 C 0.07623(19) 0.2841(17) 0.1291(2) 0.053(3) Uani 1 1 d .
C93 C 0.20345(17) 0.2952(14) 0.0956(3) 0.049(3) Uani 1 1 d .
H93 H 0.2152 0.2947 0.0820 0.059 Uiso 1 1 calc R
C107 C 0.08782(17) 0.2835(14) 0.0760(2) 0.041(3) Uani 1 1 d .
H107 H 0.0716 0.2816 0.0690 0.049 Uiso 1 1 calc R
C110 C 0.0514(2) 0.2846(19) 0.1192(2) 0.061(3) Uani 1 1 d .
H110 H 0.0469 0.2836 0.0985 0.073 Uiso 1 1 calc R
C88 C 0.1577(2) 0.2858(17) 0.1909(3) 0.054(3) Uani 1 1 d .
H88 H 0.1739 0.2801 0.1982 0.065 Uiso 1 1 calc R
C85 C 0.1089(2) 0.2914(19) 0.1698(2) 0.057(3) Uani 1 1 d .
C96 C 0.1868(2) 0.282(2) 0.0305(3) 0.075(4) Uani 1 1 d .
H96 H 0.2031 0.2718 0.0368 0.090 Uiso 1 1 calc R
C103 C 0.13997(18) 0.2850(18) 0.0111(2) 0.060(3) Uani 1 1 d U
H103 H 0.1238 0.2762 0.0043 0.072 Uiso 1 1 calc R
C92 C 0.21022(19) 0.3059(16) 0.1260(3) 0.053(3) Uani 1 1 d .
H92 H 0.2264 0.3170 0.1327 0.063 Uiso 1 1 calc R
C86 C 0.1169(2) 0.287(2) 0.2006(3) 0.083(4) Uani 1 1 d .
H86 H 0.1054 0.2816 0.2146 0.099 Uiso 1 1 calc R
C98 C 0.1565(2) 0.295(2) -0.0103(3) 0.084(4) Uani 1 1 d U
C87 C 0.1405(2) 0.2906(19) 0.2110(2) 0.063(3) Uani 1 1 d .
H87 H 0.1449 0.2963 0.2317 0.076 Uiso 1 1 calc R
C82 C 0.0409(3) 0.264(3) 0.1701(3) 0.115(6) Uani 1 1 d .
H82 H 0.0297 0.2364 0.1839 0.138 Uiso 1 1 calc R
C97 C 0.1803(2) 0.290(2) -0.0002(3) 0.086(4) Uani 1 1 d .
H97 H 0.1920 0.2915 -0.0139 0.103 Uiso 1 1 calc R
C83 C 0.0654(3) 0.283(3) 0.1796(3) 0.132(7) Uani 1 1 d .
H83 H 0.0698 0.2947 0.2002 0.158 Uiso 1 1 calc R
C80 C 0.0068(2) 0.278(4) 0.1286(3) 0.122(6) Uani 1 1 d U
C81 C 0.0335(2) 0.286(3) 0.1391(3) 0.091(4) Uani 1 1 d .
C79 C 0.0017(2) 0.305(3) 0.0952(3) 0.120(6) Uani 1 1 d .
H79A H 0.0085 0.4258 0.0894 0.180 Uiso 1 1 calc R
H79B H -0.0154 0.3070 0.0901 0.180 Uiso 1 1 calc R
H79C H 0.0087 0.2016 0.0847 0.180 Uiso 1 1 calc R
C99 C 0.1477(3) 0.271(4) -0.0435(3) 0.121(5) Uani 1 1 d U
C188 C 0.2736(2) 0.1553(13) 0.2783(3) 0.042(3) Uani 1 1 d .
C187 C 0.2487(3) 0.1213(14) 0.2662(3) 0.048(3) Uani 1 1 d .
C190 C 0.2616(2) 0.1615(13) 0.3295(3) 0.041(3) Uani 1 1 d .
C165 C 0.2316(2) 0.1062(15) 0.2868(4) 0.056(4) Uani 1 1 d .
C185 C 0.2855(3) 0.1531(15) 0.2241(3) 0.059(3) Uani 1 1 d U
C189 C 0.2796(2) 0.1752(12) 0.3101(3) 0.030(3) Uani 1 1 d .
C161 C 0.2421(3) 0.1070(15) 0.2341(3) 0.060(4) Uani 1 1 d .
C160 C 0.2608(3) 0.1140(15) 0.2136(3) 0.058(4) Uani 1 1 d .
C184 C 0.2915(2) 0.1717(14) 0.2572(3) 0.047(3) Uani 1 1 d U
C166 C 0.2370(3) 0.1238(13) 0.3191(3) 0.051(3) Uani 1 1 d .
C181 C 0.3035(2) 0.2153(15) 0.3206(2) 0.046(3) Uani 1 1 d .
C170 C 0.2678(2) 0.1787(14) 0.3624(3) 0.043(3) Uani 1 1 d .
C167 C 0.2195(2) 0.1098(14) 0.3409(5) 0.066(4) Uani 1 1 d .
H167 H 0.2035 0.0894 0.3338 0.080 Uiso 1 1 calc R
C180 C 0.3099(2) 0.2364(15) 0.3531(2) 0.045(3) Uani 1 1 d .
C169 C 0.2494(3) 0.1643(14) 0.3818(3) 0.054(3) Uani 1 1 d .
H169 H 0.2531 0.1812 0.4025 0.065 Uiso 1 1 calc R
C179 C 0.33341(18) 0.2774(16) 0.3655(2) 0.048(3) Uani 1 1 d .
H179 H 0.3453 0.2915 0.3522 0.057 Uiso 1 1 calc R
C186 C 0.3023(3) 0.1678(15) 0.2035(3) 0.071(4) Uani 1 1 d .
H186 H 0.3182 0.1868 0.2109 0.085 Uiso 1 1 calc R
C171 C 0.2919(2) 0.2248(16) 0.3738(3) 0.053(3) Uani 1 1 d .
C183 C 0.3149(2) 0.2122(17) 0.2692(3) 0.065(4) Uani 1 1 d .
H183 H 0.3269 0.2258 0.2561 0.078 Uiso 1 1 calc R
C173 C 0.3218(3) 0.282(2) 0.4144(2) 0.068(3) Uani 1 1 d .
H173 H 0.3258 0.2903 0.4352 0.082 Uiso 1 1 calc R
C164 C 0.2037(4) 0.065(2) 0.2753(5) 0.108(7) Uani 1 1 d .
H164 H 0.1910 0.0520 0.2874 0.129 Uiso 1 1 calc R
C168 C 0.2248(3) 0.1244(15) 0.3708(4) 0.060(4) Uani 1 1 d .
H168 H 0.2130 0.1092 0.3841 0.072 Uiso 1 1 calc R
C182 C 0.3209(2) 0.2329(16) 0.3001(3) 0.053(3) Uani 1 1 d .
H182 H 0.3367 0.2587 0.3072 0.064 Uiso 1 1 calc R
C162 C 0.2179(3) 0.0668(18) 0.2257(4) 0.086(5) Uani 1 1 d .
H162 H 0.2124 0.0497 0.2055 0.104 Uiso 1 1 calc R
C172 C 0.2989(2) 0.256(2) 0.4044(3) 0.072(4) Uani 1 1 d .
H172 H 0.2873 0.2578 0.4181 0.086 Uiso 1 1 calc R
C157 C 0.2973(3) 0.1565(17) 0.1725(3) 0.070(4) Uani 1 1 d .
C159 C 0.2562(3) 0.0962(18) 0.1838(4) 0.086(5) Uani 1 1 d .
H159 H 0.2404 0.0672 0.1767 0.104 Uiso 1 1 calc R
C158 C 0.2727(4) 0.1169(19) 0.1623(4) 0.097(5) Uani 1 1 d .
H158 H 0.2679 0.1053 0.1418 0.116 Uiso 1 1 calc R
C174 C 0.3398(2) 0.2976(19) 0.3952(3) 0.060(3) Uani 1 1 d .
C163 C 0.2025(3) 0.0534(18) 0.2478(6) 0.087(5) Uani 1 1 d .
H163 H 0.1869 0.0289 0.2396 0.105 Uiso 1 1 calc R
C156 C 0.3149(5) 0.171(2) 0.1498(4) 0.127(7) Uani 1 1 d .
C175 C 0.3652(4) 0.313(6) 0.4054(3) 0.208(10) Uani 1 1 d DU
C74 C 0.08593(18) 0.3216(14) 0.3671(3) 0.037(3) Uani 1 1 d .
C73 C 0.10456(18) 0.3130(15) 0.3465(3) 0.041(3) Uani 1 1 d .
C75 C 0.06127(17) 0.3199(14) 0.3556(3) 0.038(3) Uani 1 1 d .
C56 C 0.02993(19) 0.3094(17) 0.3125(3) 0.050(3) Uani 1 1 d .
C47 C 0.12926(17) 0.3159(14) 0.3575(2) 0.033(2) Uani 1 1 d U
C46 C 0.13587(16) 0.3231(14) 0.3891(2) 0.033(2) Uani 1 1 d .
C76 C 0.0546(2) 0.3109(15) 0.3240(3) 0.047(3) Uani 1 1 d .
C70 C 0.09274(17) 0.3273(15) 0.3982(3) 0.041(3) Uani 1 1 d .
C71 C 0.11806(17) 0.3293(15) 0.4102(2) 0.044(3) Uani 1 1 d .
C57 C 0.0115(2) 0.308(2) 0.3336(3) 0.072(4) Uani 1 1 d .
C66 C 0.0181(2) 0.309(2) 0.3651(3) 0.083(4) Uani 1 1 d .
C67 C 0.04349(19) 0.3172(17) 0.3759(3) 0.049(3) Uani 1 1 d .
C51 C 0.0977(2) 0.3055(16) 0.3149(3) 0.050(3) Uani 1 1 d .
C52 C 0.07253(19) 0.3068(19) 0.3031(3) 0.053(3) Uani 1 1 d .
C48 C 0.14616(18) 0.3114(15) 0.3361(3) 0.054(3) Uani 1 1 d .
H48 H 0.1624 0.3156 0.3428 0.064 Uiso 1 1 calc R
C72 C 0.12530(18) 0.323(2) 0.4411(3) 0.067(4) Uani 1 1 d .
H72 H 0.1133 0.3169 0.4544 0.081 Uiso 1 1 calc R
C50 C 0.1158(2) 0.2946(18) 0.2952(3) 0.069(3) Uani 1 1 d .
H50 H 0.1117 0.2828 0.2745 0.082 Uiso 1 1 calc R
C45 C 0.15991(18) 0.3195(14) 0.4018(3) 0.045(3) Uani 1 1 d .
H45 H 0.1722 0.3194 0.3890 0.053 Uiso 1 1 calc R
C43 C 0.1485(2) 0.327(2) 0.4533(3) 0.066(4) Uani 1 1 d .
C69 C 0.0743(2) 0.324(2) 0.4174(3) 0.075(4) Uani 1 1 d .
H69 H 0.0782 0.3246 0.4382 0.090 Uiso 1 1 calc R
C53 C 0.0654(3) 0.306(3) 0.2731(3) 0.092(4) Uani 1 1 d .
H53 H 0.0772 0.3083 0.2595 0.110 Uiso 1 1 calc R
C44 C 0.16560(19) 0.3163(18) 0.4322(3) 0.062(3) Uani 1 1 d .
H44 H 0.1817 0.3067 0.4393 0.074 Uiso 1 1 calc R
C65 C 0.0001(2) 0.329(3) 0.3851(3) 0.103(5) Uani 1 1 d .
H65 H 0.0045 0.3497 0.4056 0.124 Uiso 1 1 calc R
C55 C 0.0243(2) 0.299(2) 0.2811(3) 0.085(4) Uani 1 1 d .
H55 H 0.0083 0.2907 0.2735 0.102 Uiso 1 1 calc R
C58 C -0.0131(2) 0.308(3) 0.3247(3) 0.099(5) Uani 1 1 d .
H58 H -0.0180 0.2987 0.3041 0.119 Uiso 1 1 calc R
C54 C 0.0418(3) 0.302(3) 0.2617(3) 0.119(6) Uani 1 1 d .
H54 H 0.0378 0.3004 0.2408 0.143 Uiso 1 1 calc R
C49 C 0.1396(2) 0.3009(18) 0.3058(3) 0.057(3) Uani 1 1 d .
H49 H 0.1514 0.2981 0.2922 0.068 Uiso 1 1 calc R
C60 C -0.0241(2) 0.319(4) 0.3750(4) 0.145(8) Uani 1 1 d .
C59 C -0.0303(2) 0.319(3) 0.3445(4) 0.134(7) Uani 1 1 d .
H59 H -0.0464 0.3277 0.3372 0.161 Uiso 1 1 calc R
C42 C 0.1561(2) 0.326(3) 0.4864(3) 0.094(5) Uani 1 1 d .
C41 C 0.1350(2) 0.333(3) 0.5067(3) 0.141(8) Uani 1 1 d .
H41A H 0.1412 0.3314 0.5276 0.212 Uiso 1 1 calc R
H41B H 0.1248 0.2229 0.5025 0.212 Uiso 1 1 calc R
H41C H 0.1259 0.4490 0.5026 0.212 Uiso 1 1 calc R
C40 C 0.1704(3) 0.137(4) 0.4961(4) 0.156(8) Uani 1 1 d .
H40A H 0.1750 0.1401 0.5174 0.235 Uiso 1 1 calc R
H40B H 0.1846 0.1295 0.4853 0.235 Uiso 1 1 calc R
H40C H 0.1605 0.0263 0.4913 0.235 Uiso 1 1 calc R
C68 C 0.0508(2) 0.320(2) 0.4063(3) 0.089(4) Uani 1 1 d .
H68 H 0.0391 0.3186 0.4200 0.106 Uiso 1 1 calc R
C38 C 0.10914(18) 0.8186(14) 0.3671(3) 0.039(3) Uani 1 1 d .
C36 C 0.07429(19) 0.8139(15) 0.3277(3) 0.047(3) Uani 1 1 d .
C37 C 0.08330(18) 0.8146(14) 0.3587(3) 0.041(3) Uani 1 1 d .
C29 C 0.06721(19) 0.8256(15) 0.3823(3) 0.049(3) Uani 1 1 d .
C18 C 0.11740(19) 0.8195(17) 0.3988(3) 0.059(3) Uani 1 1 d .
C32 C 0.0496(2) 0.8083(16) 0.3200(3) 0.052(3) Uani 1 1 d .
C35 C 0.0911(2) 0.8034(18) 0.3047(3) 0.056(3) Uani 1 1 d .
C14 C 0.12524(19) 0.8180(15) 0.3449(3) 0.047(3) Uani 1 1 d .
C19 C 0.1010(2) 0.8284(19) 0.4220(3) 0.059(3) Uani 1 1 d .
C28 C 0.0758(2) 0.825(2) 0.4138(3) 0.062(3) Uani 1 1 d .
C13 C 0.1165(2) 0.8039(18) 0.3131(3) 0.063(4) Uani 1 1 d .
C27 C 0.06061(19) 0.831(2) 0.4358(3) 0.078(4) Uani 1 1 d .
H27 H 0.0442 0.8414 0.4301 0.093 Uiso 1 1 calc R
C31 C 0.03373(19) 0.8214(16) 0.3427(3) 0.054(3) Uani 1 1 d .
H31 H 0.0173 0.8347 0.3375 0.065 Uiso 1 1 calc R
C33 C 0.0399(2) 0.802(2) 0.2879(3) 0.074(4) Uani 1 1 d .
C8 C 0.0567(3) 0.804(2) 0.2654(3) 0.071(4) Uani 1 1 d .
C17 C 0.1425(2) 0.823(2) 0.4064(3) 0.089(4) Uani 1 1 d .
H17 H 0.1486 0.8209 0.4266 0.107 Uiso 1 1 calc R
C30 C 0.04237(18) 0.8148(18) 0.3725(3) 0.059(3) Uani 1 1 d .
H30 H 0.0315 0.8026 0.3871 0.070 Uiso 1 1 calc R
C15 C 0.1498(2) 0.8245(19) 0.3537(3) 0.066(3) Uani 1 1 d .
H15 H 0.1609 0.8265 0.3392 0.079 Uiso 1 1 calc R
C9 C 0.0824(2) 0.796(2) 0.2739(3) 0.070(4) Uani 1 1 d .
C20 C 0.1088(2) 0.836(2) 0.4525(4) 0.097(5) Uani 1 1 d .
H20 H 0.1253 0.8404 0.4580 0.116 Uiso 1 1 calc R
C34 C 0.0151(2) 0.799(2) 0.2792(3) 0.071(3) Uani 1 1 d .
H34 H 0.0045 0.8016 0.2943 0.086 Uiso 1 1 calc R
C22 C 0.0681(2) 0.821(3) 0.4671(3) 0.111(6) Uani 1 1 d .
C16 C 0.1575(2) 0.828(2) 0.3842(4) 0.091(4) Uani 1 1 d .
H16 H 0.1740 0.8344 0.3897 0.109 Uiso 1 1 calc R
C21 C 0.0929(2) 0.837(3) 0.4755(3) 0.094(5) Uani 1 1 d .
H21 H 0.0986 0.8483 0.4958 0.113 Uiso 1 1 calc R
C6 C 0.0221(4) 0.793(3) 0.2271(3) 0.116(5) Uani 1 1 d .
H6 H 0.0163 0.7973 0.2068 0.139 Uiso 1 1 calc R
C10 C 0.0981(3) 0.785(3) 0.2508(3) 0.108(5) Uani 1 1 d .
H10 H 0.0925 0.7719 0.2306 0.130 Uiso 1 1 calc R
C7 C 0.0460(3) 0.788(3) 0.2340(4) 0.121(6) Uani 1 1 d .
H7 H 0.0560 0.7731 0.2185 0.145 Uiso 1 1 calc R
C4 C -0.0218(3) 0.801(3) 0.2404(3) 0.107(5) Uani 1 1 d .
C5 C 0.0054(2) 0.792(2) 0.2491(3) 0.080(4) Uani 1 1 d .
C12 C 0.1315(2) 0.809(2) 0.2900(4) 0.088(4) Uani 1 1 d .
H12 H 0.1479 0.8226 0.2948 0.106 Uiso 1 1 calc R
C3 C -0.0369(2) 0.825(3) 0.2683(3) 0.117(6) Uani 1 1 d .
H3A H -0.0331 0.7220 0.2824 0.176 Uiso 1 1 calc R
H3B H -0.0537 0.8205 0.2616 0.176 Uiso 1 1 calc R
H3C H -0.0331 0.9465 0.2779 0.176 Uiso 1 1 calc R
C23 C 0.0512(3) 0.820(6) 0.4914(4) 0.183(9) Uani 1 1 d U
C11 C 0.1227(3) 0.795(3) 0.2601(4) 0.125(6) Uani 1 1 d .
H11 H 0.1336 0.7918 0.2454 0.150 Uiso 1 1 calc R

loop_
_atom_site_aniso_label
_atom_site_aniso_U_11
_atom_site_aniso_U_22
_atom_site_aniso_U_33
_atom_site_aniso_U_23
_atom_site_aniso_U_13
_atom_site_aniso_U_12
C191 0.073(9) 0.176(15) 0.040(7) -0.009(9) -0.004(6) 0.004(11)
C214 0.064(10) 0.44(3) 0.172(15) -0.06(2) 0.030(10) -0.071(17)
C77 0.079(13) 0.26(2) 0.21(2) 0.113(18) -0.022(13) -0.074(14)
C138 0.121(12) 0.40(3) 0.091(11) -0.022(16) -0.087(10) 0.001(18)
C63 0.047(10) 0.97(7) 0.117(13) -0.09(3) 0.058(10) -0.05(2)
C2 0.096(15) 0.25(3) 0.22(2) -0.16(2) -0.055(15) 0.022(15)
C137 0.136(14) 0.40(2) 0.099(13) -0.068(15) -0.051(11) 0.046(17)
C153 0.22(2) 0.165(18) 0.113(13) 0.058(16) 0.071(13) 0.030(17)
C24 0.080(13) 0.81(9) 0.087(14) -0.09(3) 0.014(11) 0.00(3)
C1 0.101(15) 0.28(3) 0.145(18) 0.10(2) 0.007(13) 0.030(16)
C62 0.062(12) 0.98(7) 0.187(19) -0.07(3) 0.035(13) 0.02(2)
C100 0.160(16) 0.31(2) 0.091(12) -0.054(15) -0.012(12) 0.088(16)
C78 0.071(12) 0.38(3) 0.129(15) -0.092(18) 0.001(11) 0.066(15)
C154 0.130(15) 0.44(4) 0.091(13) 0.11(2) 0.054(12) -0.02(2)
C39 0.118(14) 0.152(15) 0.041(9) -0.023(9) -0.026(9) 0.012(12)
C25 0.131(17) 0.44(4) 0.146(18) 0.01(2) 0.096(16) -0.05(2)
C177 0.092(13) 0.42(3) 0.151(16) -0.01(2) -0.022(12) -0.108(19)
C193 0.118(14) 0.161(18) 0.106(13) 0.013(13) 0.034(11) -0.018(12)
C215 0.078(12) 0.45(3) 0.194(18) -0.06(2) -0.051(12) -0.045(17)
C216 0.099(13) 0.45(3) 0.174(19) -0.03(2) 0.018(14) 0.01(2)
C61 0.045(10) 0.97(7) 0.154(14) -0.08(3) 0.037(12) -0.07(2)
C176 0.174(18) 0.51(4) 0.124(15) 0.12(2) -0.084(13) -0.03(2)
C155 0.185(19) 0.19(2) 0.159(18) -0.057(16) 0.104(16) 0.017(16)
C139 0.211(18) 0.40(3) 0.111(14) -0.107(18) -0.039(13) 0.10(2)
C64 0.141(19) 0.97(7) 0.184(19) -0.07(3) 0.062(17) -0.09(3)
C26 0.146(19) 0.45(4) 0.157(19) -0.07(2) 0.086(17) 0.03(2)
C101 0.152(16) 0.35(3) 0.078(11) 0.015(15) 0.011(11) -0.042(18)
C102 0.33(2) 0.31(3) 0.104(15) 0.041(18) -0.054(17) 0.03(2)
C178 0.134(17) 0.49(4) 0.25(2) -0.07(3) 0.021(17) -0.12(2)
C140 0.19(2) 0.43(3) 0.129(17) -0.041(19) -0.040(15) 0.00(2)
C146 0.049(6) 0.021(5) 0.030(6) 0.013(5) -0.018(5) -0.015(5)
C152 0.029(7) 0.026(6) 0.078(9) -0.014(7) 0.004(6) -0.009(5)
C143 0.027(7) 0.018(5) 0.075(8) -0.004(6) -0.007(6) 0.005(5)
C127 0.040(7) 0.036(6) 0.064(8) -0.008(7) 0.001(6) -0.016(6)
C124 0.041(6) 0.042(6) 0.055(7) -0.009(6) 0.002(6) -0.007(6)
C142 0.036(8) 0.061(8) 0.073(9) 0.022(8) -0.011(8) -0.001(7)
C121 0.038(6) 0.029(5) 0.033(6) 0.013(5) 0.003(5) 0.017(5)
C119 0.049(7) 0.024(6) 0.045(7) 0.025(6) 0.007(6) 0.011(6)
C133 0.044(9) 0.049(7) 0.084(10) -0.006(8) -0.025(8) 0.004(7)
C148 0.031(5) 0.041(5) 0.034(5) 0.014(5) -0.019(4) -0.012(5)
C132 0.031(8) 0.043(7) 0.109(12) -0.018(8) 0.006(9) -0.014(6)
C128 0.034(8) 0.055(7) 0.064(9) 0.020(7) 0.003(7) -0.009(6)
C120 0.040(7) 0.027(6) 0.061(8) 0.016(6) -0.009(6) -0.019(5)
C126 0.052(8) 0.075(8) 0.055(9) 0.015(8) 0.017(7) -0.009(7)
C145 0.030(7) 0.042(6) 0.063(8) -0.015(6) -0.004(6) 0.007(6)
C144 0.056(8) 0.053(7) 0.056(7) 0.014(7) -0.022(7) -0.007(7)
C118 0.040(6) 0.044(7) 0.076(8) -0.018(7) 0.005(6) -0.023(6)
C129 0.032(8) 0.138(12) 0.089(10) 0.010(10) 0.031(8) 0.011(9)
C141 0.042(8) 0.105(11) 0.098(11) 0.004(10) -0.021(8) 0.034(8)
C134 0.035(8) 0.178(15) 0.088(11) -0.016(13) -0.012(8) -0.021(10)
C125 0.066(9) 0.083(9) 0.042(7) 0.000(7) 0.005(7) -0.055(8)
C136 0.079(12) 0.163(16) 0.122(14) -0.014(13) -0.009(12) 0.026(12)
C130 0.060(11) 0.153(15) 0.129(15) -0.029(14) 0.058(10) -0.033(11)
C131 0.043(9) 0.099(10) 0.086(11) -0.006(10) 0.003(9) -0.015(8)
C135 0.049(11) 0.22(2) 0.162(18) -0.032(19) -0.044(12) 0.024(13)
C117 0.073(8) 0.129(12) 0.072(9) -0.036(10) 0.021(7) -0.012(9)
C115 0.061(9) 0.098(11) 0.065(9) 0.014(7) 0.012(7) 0.026(8)
C116 0.075(10) 0.073(9) 0.110(12) 0.019(8) 0.046(9) -0.015(7)
C226 0.043(9) 0.031(6) 0.036(8) 0.007(5) -0.005(7) 0.013(5)
C225 0.040(8) 0.015(6) 0.041(9) 0.003(5) 0.010(7) -0.001(5)
C219 0.038(8) 0.041(7) 0.051(8) 0.008(5) 0.022(7) 0.011(5)
C227 0.023(6) 0.026(5) 0.048(6) 0.001(5) 0.022(6) 0.014(4)
C228 0.035(6) 0.024(5) 0.056(7) 0.005(5) 0.017(7) 0.016(5)
C198 0.046(9) 0.036(6) 0.025(8) 0.015(5) 0.013(7) 0.019(5)
C223 0.041(8) 0.031(6) 0.038(8) 0.021(5) 0.005(7) 0.013(5)
C199 0.071(10) 0.023(6) 0.046(9) 0.011(5) 0.010(8) 0.010(6)
C203 0.076(11) 0.017(6) 0.051(10) 0.017(5) 0.004(8) -0.002(6)
C222 0.023(7) 0.034(6) 0.056(9) 0.003(6) 0.023(7) 0.017(5)
C204 0.063(10) 0.037(7) 0.011(7) 0.000(5) 0.010(7) 0.017(6)
C208 0.054(10) 0.049(7) 0.034(8) 0.016(6) 0.020(8) 0.018(6)
C218 0.029(8) 0.056(8) 0.054(9) -0.002(6) 0.018(7) 0.017(6)
C224 0.027(7) 0.056(7) 0.038(8) 0.015(6) 0.006(6) 0.014(5)
C209 0.036(8) 0.067(8) 0.055(9) 0.023(6) 0.032(8) 0.022(6)
C221 0.048(9) 0.086(9) 0.042(7) 0.014(6) 0.008(7) 0.017(7)
C195 0.054(9) 0.032(6) 0.045(8) 0.006(5) 0.008(8) 0.006(6)
C220 0.021(7) 0.120(11) 0.055(9) -0.003(8) 0.001(6) -0.008(7)
C207 0.068(11) 0.052(8) 0.082(12) 0.027(8) 0.046(9) 0.015(7)
C205 0.043(8) 0.047(8) 0.128(15) 0.040(8) 0.022(10) 0.001(6)
C202 0.083(11) 0.040(7) 0.069(10) 0.010(7) 0.017(10) 0.002(7)
C197 0.047(8) 0.062(8) 0.064(10) 0.008(7) 0.010(8) 0.010(6)
C206 0.067(11) 0.045(8) 0.104(11) 0.024(7) 0.017(11) 0.003(7)
C196 0.047(9) 0.048(7) 0.038(8) 0.004(6) 0.027(7) 0.003(6)
C200 0.032(8) 0.037(6) 0.061(10) 0.004(6) 0.003(7) -0.013(5)
C217 0.033(8) 0.129(11) 0.065(8) 0.001(9) 0.019(7) 0.021(9)
C211 0.041(9) 0.162(15) 0.071(11) 0.010(10) 0.025(7) 0.014(10)
C210 0.054(9) 0.131(13) 0.074(9) -0.012(9) 0.019(9) 0.032(9)
C201 0.114(13) 0.070(9) 0.052(11) 0.024(8) 0.016(10) -0.031(8)
C212 0.049(9) 0.115(11) 0.082(10) 0.005(10) 0.013(8) -0.009(9)
C194 0.065(10) 0.113(11) 0.040(9) 0.012(8) -0.008(7) 0.017(9)
C213 0.047(9) 0.44(3) 0.139(14) -0.057(16) 0.013(10) -0.032(16)
C192 0.100(11) 0.25(2) 0.070(10) -0.098(14) -0.017(8) 0.062(15)
C113 0.036(6) 0.012(5) 0.029(6) -0.001(5) 0.011(5) 0.002(5)
C112 0.026(6) 0.022(5) 0.033(7) 0.003(5) 0.005(5) 0.012(5)
C105 0.039(6) 0.008(4) 0.031(6) -0.001(5) 0.005(5) 0.002(5)
C94 0.040(7) 0.027(5) 0.043(7) 0.011(5) 0.004(5) 0.008(5)
C111 0.057(8) 0.034(6) 0.029(7) 0.002(6) 0.017(6) 0.030(6)
C108 0.040(7) 0.031(6) 0.025(6) 0.004(5) 0.009(5) 0.009(5)
C89 0.034(7) 0.022(5) 0.056(8) 0.018(6) -0.019(6) 0.005(5)
C95 0.032(6) 0.034(6) 0.038(7) -0.002(6) 0.022(6) -0.015(5)
C106 0.031(7) 0.051(6) 0.028(6) 0.001(6) 0.010(5) -0.005(6)
C91 0.064(8) 0.034(6) 0.048(7) 0.007(6) -0.006(6) -0.005(6)
C84 0.046(8) 0.132(11) 0.043(8) -0.018(9) 0.017(7) 0.008(9)
C109 0.051(8) 0.073(8) 0.035(8) 0.010(7) 0.002(6) -0.017(7)
C93 0.032(7) 0.033(6) 0.083(9) 0.043(7) 0.009(6) 0.007(6)
C107 0.031(6) 0.034(6) 0.056(8) -0.005(6) -0.008(6) 0.002(5)
C110 0.044(8) 0.089(9) 0.053(7) 0.007(8) 0.019(7) -0.002(8)
C88 0.052(8) 0.059(7) 0.048(8) -0.011(7) -0.017(7) 0.018(7)
C85 0.066(9) 0.073(8) 0.032(7) 0.003(7) 0.002(7) -0.007(8)
C96 0.039(7) 0.124(11) 0.060(9) -0.036(9) -0.002(7) 0.024(8)
C103 0.039(6) 0.088(7) 0.053(6) 0.013(6) 0.014(5) 0.001(6)
C92 0.046(7) 0.044(7) 0.063(8) 0.009(7) -0.024(7) 0.024(6)
C86 0.069(10) 0.140(12) 0.040(9) 0.006(9) 0.010(7) 0.020(10)
C98 0.070(8) 0.143(9) 0.042(6) 0.026(8) 0.018(6) 0.021(8)
C87 0.066(9) 0.085(9) 0.034(7) 0.002(7) -0.017(8) -0.012(9)
C82 0.056(10) 0.23(2) 0.060(10) -0.022(12) 0.011(8) 0.005(12)
C97 0.032(8) 0.168(14) 0.060(9) -0.028(10) 0.019(6) -0.007(9)
C83 0.077(11) 0.26(2) 0.057(9) 0.049(13) 0.019(9) 0.039(15)
C80 0.054(10) 0.239(19) 0.073(10) 0.020(13) 0.013(8) -0.020(13)
C81 0.051(9) 0.158(14) 0.062(9) -0.033(10) -0.009(8) 0.013(10)
C79 0.047(8) 0.210(18) 0.103(12) -0.002(14) 0.017(7) 0.036(11)
C99 0.090(9) 0.224(13) 0.053(8) 0.019(10) 0.027(7) 0.005(10)
C188 0.038(8) 0.022(6) 0.066(10) 0.021(6) -0.004(8) 0.009(5)
C187 0.067(11) 0.027(7) 0.051(10) -0.008(6) 0.003(9) 0.006(6)
C190 0.060(10) 0.018(6) 0.041(9) 0.008(5) -0.025(8) -0.005(5)
C165 0.045(9) 0.034(7) 0.083(13) 0.014(6) -0.025(9) 0.000(6)
C185 0.071(8) 0.025(6) 0.074(8) -0.008(6) -0.025(8) 0.025(5)
C189 0.045(9) 0.017(5) 0.026(8) 0.000(5) -0.006(7) -0.001(5)
C161 0.077(12) 0.034(7) 0.065(12) -0.006(6) -0.023(10) 0.012(7)
C160 0.098(13) 0.033(7) 0.040(10) -0.010(6) -0.007(9) 0.028(7)
C184 0.057(7) 0.029(5) 0.050(7) -0.003(5) -0.025(8) 0.020(5)
C166 0.077(11) 0.019(6) 0.050(9) 0.000(5) -0.029(9) 0.009(6)
C181 0.054(9) 0.051(7) 0.033(8) 0.002(5) 0.001(7) 0.009(6)
C170 0.040(8) 0.042(6) 0.048(9) 0.008(6) 0.017(7) 0.005(5)
C167 0.042(9) 0.031(7) 0.127(15) 0.000(8) 0.012(11) -0.001(6)
C180 0.045(8) 0.062(8) 0.027(7) -0.001(6) -0.001(6) 0.006(6)
C169 0.082(11) 0.034(7) 0.046(8) 0.002(6) -0.002(9) 0.007(6)
C179 0.043(7) 0.058(7) 0.042(8) -0.002(6) 0.003(6) -0.014(6)
C186 0.124(12) 0.038(7) 0.056(11) -0.009(7) 0.039(10) 0.030(7)
C171 0.049(9) 0.067(8) 0.044(9) 0.011(6) 0.006(7) 0.008(6)
C183 0.079(10) 0.072(9) 0.045(9) 0.004(7) 0.016(7) -0.008(7)
C173 0.069(9) 0.096(9) 0.035(7) -0.011(7) -0.020(8) 0.003(9)
C164 0.17(2) 0.068(11) 0.086(14) 0.022(10) 0.038(14) 0.055(11)
C168 0.082(13) 0.035(7) 0.059(10) 0.012(6) -0.013(8) 0.006(6)
C182 0.041(7) 0.078(9) 0.040(8) -0.014(6) -0.003(7) -0.004(6)
C162 0.088(13) 0.049(8) 0.115(15) -0.043(9) -0.031(12) -0.002(8)
C172 0.078(10) 0.115(11) 0.024(8) -0.012(7) 0.009(7) 0.019(9)
C157 0.125(14) 0.042(7) 0.045(11) 0.005(7) 0.019(11) 0.008(8)
C159 0.124(14) 0.067(10) 0.070(13) -0.013(8) 0.020(12) -0.020(8)
C158 0.165(18) 0.063(10) 0.056(12) -0.018(8) -0.023(13) -0.006(10)
C174 0.046(8) 0.096(9) 0.035(8) -0.003(8) -0.008(7) -0.034(8)
C163 0.121(15) 0.040(8) 0.104(16) 0.001(9) 0.032(14) -0.004(8)
C156 0.24(2) 0.065(10) 0.083(13) 0.033(10) 0.062(16) 0.049(12)
C175 0.120(13) 0.45(3) 0.054(10) -0.006(16) 0.013(10) -0.061(19)
C74 0.036(8) 0.024(6) 0.052(8) 0.001(6) 0.009(6) 0.002(5)
C73 0.041(8) 0.033(6) 0.051(8) 0.008(6) 0.010(6) -0.011(6)
C75 0.019(7) 0.027(6) 0.069(9) -0.009(6) -0.001(7) -0.008(5)
C56 0.030(8) 0.063(7) 0.054(8) -0.010(7) -0.009(7) -0.011(7)
C47 0.025(7) 0.033(6) 0.043(7) 0.026(6) 0.013(6) -0.003(5)
C46 0.016(6) 0.038(6) 0.044(7) 0.006(6) 0.005(6) -0.003(5)
C76 0.053(8) 0.030(6) 0.054(8) -0.008(6) -0.010(7) -0.003(6)
C70 0.027(7) 0.053(7) 0.045(8) 0.003(6) 0.012(6) 0.001(6)
C71 0.031(7) 0.054(7) 0.046(8) 0.022(6) -0.002(6) -0.002(6)
C57 0.045(9) 0.082(9) 0.085(11) -0.036(9) -0.014(8) 0.005(8)
C66 0.049(9) 0.130(12) 0.068(10) -0.020(10) 0.005(8) -0.060(9)
C67 0.032(8) 0.065(8) 0.050(8) -0.001(7) -0.003(7) 0.002(7)
C51 0.059(9) 0.039(6) 0.056(9) 0.022(7) 0.025(7) -0.002(6)
C52 0.034(7) 0.079(8) 0.046(8) 0.006(8) 0.000(7) -0.007(7)
C48 0.037(7) 0.041(6) 0.083(10) -0.020(7) 0.008(7) -0.003(6)
C72 0.023(7) 0.122(11) 0.057(9) 0.005(9) 0.011(6) 0.004(8)
C50 0.067(9) 0.066(8) 0.075(9) -0.003(8) 0.014(8) -0.036(8)
C45 0.044(8) 0.042(6) 0.050(8) 0.025(6) 0.018(6) 0.012(6)
C43 0.027(8) 0.113(11) 0.056(9) 0.037(8) 0.002(7) 0.017(8)
C69 0.026(7) 0.145(13) 0.051(8) -0.009(9) -0.020(7) 0.009(9)
C53 0.071(11) 0.146(13) 0.058(10) 0.019(10) 0.009(8) 0.003(11)
C44 0.033(7) 0.075(8) 0.075(10) 0.010(8) -0.001(7) 0.002(7)
C65 0.027(8) 0.202(17) 0.080(10) -0.036(12) -0.004(8) -0.004(10)
C55 0.050(9) 0.121(11) 0.082(11) 0.000(11) -0.005(9) 0.007(9)
C58 0.041(9) 0.170(15) 0.082(10) -0.027(11) -0.016(8) -0.007(11)
C54 0.065(10) 0.223(19) 0.068(10) -0.003(13) 0.005(10) -0.026(14)
C49 0.046(9) 0.074(8) 0.055(9) 0.019(8) 0.025(6) -0.002(7)
C60 0.051(11) 0.31(3) 0.076(11) -0.049(16) 0.006(9) 0.012(15)
C59 0.028(9) 0.27(2) 0.097(13) -0.039(16) -0.014(9) 0.032(13)
C42 0.040(8) 0.163(15) 0.080(11) 0.031(12) 0.005(8) -0.007(11)
C41 0.074(10) 0.29(3) 0.060(9) 0.070(14) -0.005(8) 0.020(14)
C40 0.089(13) 0.25(3) 0.124(16) 0.027(16) -0.021(11) 0.012(15)
C68 0.054(10) 0.138(13) 0.077(11) 0.009(11) 0.025(8) -0.025(10)
C38 0.041(8) 0.028(6) 0.048(8) 0.007(6) 0.005(7) -0.005(6)
C36 0.029(7) 0.042(7) 0.071(9) 0.038(7) 0.009(7) 0.013(6)
C37 0.036(7) 0.024(6) 0.063(8) 0.017(6) 0.008(7) 0.001(6)
C29 0.041(8) 0.038(6) 0.069(9) 0.017(6) 0.021(7) 0.012(6)
C18 0.028(8) 0.051(7) 0.097(11) 0.004(8) 0.004(8) 0.000(6)
C32 0.061(9) 0.045(7) 0.052(8) 0.017(7) 0.020(8) -0.006(7)
C35 0.043(8) 0.053(7) 0.075(10) 0.007(7) 0.013(8) 0.003(7)
C14 0.031(8) 0.033(6) 0.081(10) 0.013(7) 0.020(7) 0.000(6)
C19 0.038(8) 0.091(10) 0.048(8) 0.026(8) -0.003(7) 0.003(7)
C28 0.036(8) 0.100(10) 0.047(8) -0.017(8) -0.003(7) -0.013(8)
C13 0.054(9) 0.066(8) 0.072(10) 0.053(8) 0.026(8) 0.041(7)
C27 0.020(7) 0.158(13) 0.055(9) 0.001(10) 0.000(7) -0.009(8)
C31 0.045(7) 0.066(8) 0.051(8) 0.025(7) 0.006(7) -0.012(7)
C33 0.057(9) 0.082(9) 0.085(11) 0.026(9) 0.019(9) -0.003(8)
C8 0.084(11) 0.086(9) 0.046(9) -0.006(8) 0.022(8) 0.010(9)
C17 0.044(9) 0.131(13) 0.096(10) 0.021(11) 0.026(8) 0.006(10)
C30 0.028(7) 0.084(9) 0.066(9) 0.003(8) 0.019(6) 0.006(7)
C15 0.035(9) 0.082(9) 0.083(10) 0.016(8) 0.024(7) 0.013(7)
C9 0.068(10) 0.103(10) 0.040(8) 0.016(8) 0.006(8) 0.011(9)
C20 0.063(10) 0.110(12) 0.112(14) 0.008(11) -0.021(10) 0.009(9)
C34 0.075(10) 0.090(9) 0.050(9) 0.020(8) 0.011(7) -0.003(9)
C22 0.053(10) 0.211(18) 0.068(10) -0.008(12) 0.005(8) -0.034(12)
C16 0.035(8) 0.127(13) 0.108(12) -0.005(12) -0.002(9) 0.016(9)
C21 0.046(9) 0.194(17) 0.043(8) 0.031(10) 0.005(7) -0.039(10)
C6 0.120(14) 0.180(16) 0.045(9) 0.000(11) -0.005(10) -0.002(15)
C10 0.090(12) 0.179(16) 0.058(9) -0.020(11) 0.027(9) 0.032(13)
C7 0.088(12) 0.176(17) 0.100(14) 0.066(14) 0.019(10) 0.038(13)
C4 0.091(12) 0.152(15) 0.078(10) 0.010(13) 0.002(10) -0.031(12)
C5 0.073(10) 0.100(10) 0.067(10) 0.029(9) 0.005(9) -0.004(9)
C12 0.073(10) 0.099(11) 0.095(12) 0.001(11) 0.026(10) -0.004(9)
C3 0.056(8) 0.180(17) 0.112(12) -0.006(13) -0.017(9) 0.003(11)
C23 0.048(10) 0.40(3) 0.102(13) -0.04(2) 0.021(11) -0.018(17)
C11 0.070(12) 0.213(19) 0.095(13) -0.003(14) 0.028(10) 0.067(13)

loop_
_atom_type_symbol
_atom_type_description
_atom_type_scat_dispersion_real
_atom_type_scat_dispersion_imag
_atom_type_scat_source
C C 0.0033 0.0016 'International Tables Vol C Tables 4.2.6.8 and 6.1.1.4'
H H 0.0000 0.0000 'International Tables Vol C Tables 4.2.6.8 and 6.1.1.4'

loop_
_geom_angle_atom_site_label_1
_geom_angle_atom_site_label_2
_geom_angle_atom_site_label_3
_geom_angle
C194 C191 H19A 109.5
C194 C191 H19B 109.5
H19A C191 H19B 109.5
C194 C191 H19C 109.5
H19A C191 H19C 109.5
H19B C191 H19C 109.5
C213 C214 H21A 109.5
C213 C214 H21B 109.5
H21A C214 H21B 109.5
C213 C214 H21C 109.5
H21A C214 H21C 109.5
H21B C214 H21C 109.5
C80 C77 H77A 109.5
C80 C77 H77B 109.5
H77A C77 H77B 109.5
C80 C77 H77C 109.5
H77A C77 H77C 109.5
H77B C77 H77C 109.5
C137 C138 H13A 109.5
C137 C138 H13B 109.5
H13A C138 H13B 109.5
C137 C138 H13C 109.5
H13A C138 H13C 109.5
H13B C138 H13C 109.5
C61 C63 H63A 109.5
C61 C63 H63B 109.5
H63A C63 H63B 109.5
C61 C63 H63C 109.5
H63A C63 H63C 109.5
H63B C63 H63C 109.5
C4 C2 H2A 109.5
C4 C2 H2B 109.5
H2A C2 H2B 109.5
C4 C2 H2C 109.5
H2A C2 H2C 109.5
H2B C2 H2C 109.5
C138 C137 C140 121(2)
C138 C137 C136 117(2)
C140 C137 C136 117(2)
C138 C137 C139 93(2)
C140 C137 C139 100(2)
C136 C137 C139 98(2)
C156 C153 H15A 109.5
C156 C153 H15B 109.5
H15A C153 H15B 109.5
C156 C153 H15C 109.5
H15A C153 H15C 109.5
H15B C153 H15C 109.5
C23 C24 H24A 109.5
C23 C24 H24B 109.5
H24A C24 H24B 109.5
C23 C24 H24C 109.5
H24A C24 H24C 109.5
H24B C24 H24C 109.5
C4 C1 H1A 109.5
C4 C1 H1B 109.5
H1A C1 H1B 109.5
C4 C1 H1C 109.5
H1A C1 H1C 109.5
H1B C1 H1C 109.5
C61 C62 H62A 109.5
C61 C62 H62B 109.3
H62A C62 H62B 109.5
C61 C62 H62C 109.6
H62A C62 H62C 109.5
H62B C62 H62C 109.5
C99 C100 H10A 109.5
C99 C100 H10B 109.5
H10A C100 H10B 109.5
C99 C100 H10C 109.5
H10A C100 H10C 109.5
H10B C100 H10C 109.5
C80 C78 H78A 109.5
C80 C78 H78B 109.5
H78A C78 H78B 109.5
C80 C78 H78C 109.5
H78A C78 H78C 109.5
H78B C78 H78C 109.5
C156 C154 H15D 109.5
C156 C154 H15E 109.5
H15D C154 H15E 109.5
C156 C154 H15F 109.5
H15D C154 H15F 109.5
H15E C154 H15F 109.5
C42 C39 H39A 109.5
C42 C39 H39B 109.5
H39A C39 H39B 109.5
C42 C39 H39C 109.5
H39A C39 H39C 109.5
H39B C39 H39C 109.5
C23 C25 H25A 109.5
C23 C25 H25B 109.5
H25A C25 H25B 109.5
C23 C25 H25C 109.5
H25A C25 H25C 109.5
H25B C25 H25C 109.5
C175 C177 H17A 109.5
C175 C177 H17B 109.5
H17A C177 H17B 109.5
C175 C177 H17C 109.5
H17A C177 H17C 109.5
H17B C177 H17C 109.5
C194 C193 H19D 109.5
C194 C193 H19E 109.5
H19D C193 H19E 109.5
C194 C193 H19F 109.5
H19D C193 H19F 109.5
H19E C193 H19F 109.5
C213 C215 H21D 109.5
C213 C215 H21E 109.4
H21D C215 H21E 109.5
C213 C215 H21F 109.5
H21D C215 H21F 109.5
H21E C215 H21F 109.5
C213 C216 H21G 109.5
C213 C216 H21H 109.5
H21G C216 H21H 109.5
C213 C216 H21I 109.5
H21G C216 H21I 109.5
H21H C216 H21I 109.5
C62 C61 C63 123(3)
C62 C61 C64 97(3)
C63 C61 C64 95(3)
C62 C61 C60 108(3)
C63 C61 C60 117.4(16)
C64 C61 C60 114(3)
C175 C176 H17D 109.5
C175 C176 H17E 109.5
H17D C176 H17E 109.5
C175 C176 H17F 109.5
H17D C176 H17F 109.5
H17E C176 H17F 109.5
C156 C155 H15G 109.5
C156 C155 H15H 109.5
H15G C155 H15H 109.5
C156 C155 H15I 109.5
H15G C155 H15I 109.5
H15H C155 H15I 109.5
C137 C139 H13D 109.4
C137 C139 H13E 109.5
H13D C139 H13E 109.5
C137 C139 H13F 109.5
H13D C139 H13F 109.5
H13E C139 H13F 109.5
C61 C64 H64A 109.6
C61 C64 H64B 109.4
H64A C64 H64B 109.5
C61 C64 H64C 109.4
H64A C64 H64C 109.5
H64B C64 H64C 109.5
C23 C26 H26A 109.5
C23 C26 H26B 109.5
H26A C26 H26B 109.5
C23 C26 H26C 109.5
H26A C26 H26C 109.5
H26B C26 H26C 109.5
C99 C101 H10D 109.5
C99 C101 H10E 109.5
H10D C101 H10E 109.5
C99 C101 H10F 109.5
H10D C101 H10F 109.5
H10E C101 H10F 109.5
C99 C102 H10G 109.5
C99 C102 H10H 109.5
H10G C102 H10H 109.5
C99 C102 H10I 109.4
H10G C102 H10I 109.5
H10H C102 H10I 109.5
C175 C178 H17G 109.5
C175 C178 H17H 109.4
H17G C178 H17H 109.5
C175 C178 H17I 109.5
H17G C178 H17I 109.5
H17H C178 H17I 109.5
C137 C140 H14A 109.5
C137 C140 H14B 109.5
H14A C140 H14B 109.5
C137 C140 H14C 109.5
H14A C140 H14C 109.5
H14B C140 H14C 109.5
C121 C122 C147 117.9(7)
C121 C122 C123 121.9(8)
C147 C122 C123 120.1(7)
C149 C150 C146 120.4(8)
C149 C150 C151 120.8(8)
C146 C150 C151 118.6(8)
C150 C149 C127 121.0(8)
C150 C149 C123 121.2(8)
C127 C149 C123 117.8(8)
C124 C123 C122 123.2(8)
C124 C123 C149 117.5(8)
C122 C123 C149 119.2(8)
C143 C151 C152 121.6(9)
C143 C151 C150 119.3(8)
C152 C151 C150 118.6(9)
C148 C147 C122 119.2(7)
C148 C147 C146 121.5(8)
C122 C147 C146 119.1(8)
C145 C146 C150 118.5(8)
C145 C146 C147 121.3(9)
C150 C146 C147 119.6(8)
C128 C152 C151 122.2(9)
C128 C152 C132 119.8(10)
C151 C152 C132 118.0(11)
C144 C143 C151 119.7(8)
C144 C143 C142 120.0(11)
C151 C143 C142 119.9(11)
C126 C127 C149 120.1(9)
C126 C127 C128 121.8(10)
C149 C127 C128 118.0(10)
C125 C124 C123 123.3(9)
C125 C124 H124 118.3
C123 C124 H124 118.3
C133 C142 C141 119.9(10)
C133 C142 C143 118.9(11)
C141 C142 C143 120.8(12)
C122 C121 C120 120.9(8)
C122 C121 H121 119.6
C120 C121 H121 119.6
C120 C119 C148 114.7(9)
C120 C119 C118 120.1(9)
C148 C119 C118 125.0(9)
C142 C133 C134 118.6(12)
C142 C133 C132 121.7(10)
C134 C133 C132 119.0(13)
C147 C148 C119 124.0(8)
C147 C148 H148 118.0
C119 C148 H148 118.0
C131 C132 C133 124.8(11)
C131 C132 C152 115.7(13)
C133 C132 C152 119.2(12)
C129 C128 C152 120.8(10)
C129 C128 C127 120.1(12)
C152 C128 C127 119.2(10)
C119 C120 C121 123.2(9)
C119 C120 H120 118.4
C121 C120 H120 118.4
C127 C126 C125 123.6(10)
C127 C126 H126 118.2
C125 C126 H126 118.2
C146 C145 C144 124.7(10)
C146 C145 H145 117.7
C144 C145 H145 117.7
C145 C144 C143 118.4(10)
C145 C144 H144 120.8
C143 C144 H144 120.8
C115 C118 C119 111.2(9)
C115 C118 C117 110.4(10)
C119 C118 C117 112.3(9)
C115 C118 C116 111.8(8)
C119 C118 C116 108.2(9)
C117 C118 C116 102.7(10)
C128 C129 C130 119.8(13)
C128 C129 H129 120.1
C130 C129 H129 120.1
C136 C141 C142 125.0(13)
C136 C141 H141 117.5
C142 C141 H141 117.5
C135 C134 C133 118.4(13)
C135 C134 H134 120.8
C133 C134 H134 120.8
C124 C125 C126 117.6(10)
C124 C125 H125 121.2
C126 C125 H125 121.2
C141 C136 C135 112.7(14)
C141 C136 C137 125.7(18)
C135 C136 C137 120.9(17)
C131 C130 C129 119.6(12)
C131 C130 H130 120.2
C129 C130 H130 120.2
C132 C131 C130 124.4(12)
C132 C131 H131 117.8
C130 C131 H131 117.8
C134 C135 C136 124.5(13)
C134 C135 H135 117.7
C136 C135 H135 117.7
C118 C117 H11A 109.5
C118 C117 H11B 109.5
H11A C117 H11B 109.5
C118 C117 H11C 109.5
H11A C117 H11C 109.5
H11B C117 H11C 109.5
C118 C115 H11D 109.5
C118 C115 H11E 109.5
H11D C115 H11E 109.5
C118 C115 H11F 109.5
H11D C115 H11F 109.5
H11E C115 H11F 109.5
C118 C116 H11G 109.5
C118 C116 H11H 109.5
H11G C116 H11H 109.5
C118 C116 H11I 109.5
H11G C116 H11I 109.5
H11H C116 H11I 109.5
C222 C226 C227 119.8(10)
C222 C226 C225 120.4(10)
C227 C226 C225 119.9(10)
C203 C225 C199 120.9(11)
C203 C225 C226 119.7(11)
C199 C225 C226 119.4(11)
C227 C219 C220 119.4(9)
C227 C219 C218 120.7(11)
C220 C219 C218 119.9(11)
C219 C227 C226 119.9(10)
C219 C227 C228 120.0(10)
C226 C227 C228 120.1(10)
C204 C228 C208 121.6(11)
C204 C228 C227 118.8(10)
C208 C228 C227 119.6(11)
C197 C198 C223 118.1(10)
C197 C198 C199 122.6(12)
C223 C198 C199 119.3(10)
C222 C223 C198 121.2(10)
C222 C223 C224 121.4(11)
C198 C223 C224 117.4(10)
C200 C199 C225 118.0(11)
C200 C199 C198 121.9(12)
C225 C199 C198 120.1(12)
C225 C203 C204 120.9(11)
C225 C203 C202 119.5(11)
C204 C203 C202 119.6(12)
C221 C222 C223 122.3(11)
C221 C222 C226 117.9(10)
C223 C222 C226 119.6(10)
C205 C204 C228 118.9(11)
C205 C204 C203 120.3(12)
C228 C204 C203 120.5(11)
C207 C208 C228 117.5(11)
C207 C208 C209 121.9(12)
C228 C208 C209 120.6(12)
C217 C218 C209 120.7(10)
C217 C218 C219 121.9(11)
C209 C218 C219 117.4(10)
C195 C224 C223 123.8(10)
C195 C224 H224 118.1
C223 C224 H224 118.1
C218 C209 C210 114.8(11)
C218 C209 C208 121.8(10)
C210 C209 C208 123.3(12)
C222 C221 C220 122.6(10)
C222 C221 H221 118.7
C220 C221 H221 118.7
C224 C195 C196 117.2(10)
C224 C195 C194 123.8(12)
C196 C195 C194 119.1(11)
C221 C220 C219 120.3(10)
C221 C220 H220 119.9
C219 C220 H220 119.9
C208 C207 C206 125.2(12)
C208 C207 H207 117.4
C206 C207 H207 117.4
C204 C205 C206 121.6(12)
C204 C205 H205 119.2
C206 C205 H205 119.2
C201 C202 C203 114.3(13)
C201 C202 H202 122.8
C203 C202 H202 122.8
C196 C197 C198 122.8(11)
C196 C197 H197 118.6
C198 C197 H197 118.6
C207 C206 C205 115.1(13)
C207 C206 H206 122.5
C205 C206 H206 122.5
C197 C196 C195 120.7(10)
C197 C196 H196 119.7
C195 C196 H196 119.7
C201 C200 C199 120.0(12)
C201 C200 H200 120.0
C199 C200 H200 120.0
C218 C217 C212 124.0(11)
C218 C217 H217 118.0
C212 C217 H217 118.0
C210 C211 C212 120.9(11)
C210 C211 H211 119.5
C212 C211 H211 119.6
C211 C210 C209 123.8(13)
C211 C210 H210 118.1
C209 C210 H210 118.1
C202 C201 C200 127.1(14)
C202 C201 H201 116.4
C200 C201 H201 116.4
C217 C212 C211 115.4(11)
C217 C212 C213 121.8(15)
C211 C212 C213 121.2(14)
C192 C194 C195 111.7(10)
C192 C194 C193 98.6(13)
C195 C194 C193 113.0(12)
C192 C194 C191 109.5(13)
C195 C194 C191 113.6(11)
C193 C194 C191 109.4(11)
C214 C213 C212 117.5(17)
C214 C213 C216 105(2)
C212 C213 C216 107(2)
C214 C213 C215 122(2)
C212 C213 C215 110.9(17)
C216 C213 C215 89.0(15)
C194 C192 H19G 109.5
C194 C192 H19H 109.5
H19G C192 H19H 109.5
C194 C192 H19I 109.5
H19G C192 H19I 109.5
H19H C192 H19I 109.5
C94 C114 C90 120.8(8)
C94 C114 C113 120.5(8)
C90 C114 C113 118.6(8)
C112 C113 C105 121.3(8)
C112 C113 C114 121.2(8)
C105 C113 C114 117.5(8)
C113 C112 C108 121.3(8)
C113 C112 C111 121.6(8)
C108 C112 C111 117.0(9)
C106 C105 C113 117.9(8)
C106 C105 C104 119.2(8)
C113 C105 C104 122.8(8)
C114 C94 C93 116.9(9)
C114 C94 C95 120.5(8)
C93 C94 C95 122.4(9)
C91 C90 C114 120.0(9)
C91 C90 C89 119.5(9)
C114 C90 C89 120.5(8)
C85 C111 C112 122.1(9)
C85 C111 C89 119.5(9)
C112 C111 C89 118.4(9)
C107 C108 C112 115.9(8)
C107 C108 C109 122.5(9)
C112 C108 C109 121.6(9)
C103 C104 C95 118.0(9)
C103 C104 C105 124.1(9)
C95 C104 C105 117.8(8)
C88 C89 C90 123.0(9)
C88 C89 C111 117.4(9)
C90 C89 C111 119.6(9)
C96 C95 C104 116.3(9)
C96 C95 C94 122.8(9)
C104 C95 C94 120.7(8)
C107 C106 C105 120.5(9)
C107 C106 H106 119.7
C105 C106 H106 119.7
C90 C91 C92 120.1(9)
C90 C91 H91 120.0
C92 C91 H91 120.0
C109 C84 C83 116.9(11)
C109 C84 C85 119.3(10)
C83 C84 C85 123.8(12)
C84 C109 C110 119.8(10)
C84 C109 C108 119.9(10)
C110 C109 C108 120.3(10)
C92 C93 C94 121.5(10)
C92 C93 H93 119.3
C94 C93 H93 119.3
C106 C107 C108 123.0(9)
C106 C107 H107 118.5
C108 C107 H107 118.5
C81 C110 C109 122.7(10)
C81 C110 H110 118.6
C109 C110 H110 118.6
C87 C88 C89 121.1(9)
C87 C88 H88 119.5
C89 C88 H88 119.5
C111 C85 C86 119.0(11)
C111 C85 C84 120.1(10)
C86 C85 C84 120.8(11)
C95 C96 C97 124.5(10)
C95 C96 H96 117.7
C97 C96 H96 117.7
C98 C103 C104 123.7(10)
C98 C103 H103 118.1
C104 C103 H103 118.1
C93 C92 C91 120.6(9)
C93 C92 H92 119.7
C91 C92 H92 119.7
C87 C86 C85 123.1(11)
C87 C86 H86 118.5
C85 C86 H86 118.5
C97 C98 C103 117.7(10)
C97 C98 C99 122.5(11)
C103 C98 C99 118.8(12)
C86 C87 C88 119.8(10)
C86 C87 H87 120.1
C88 C87 H87 120.1
C83 C82 C81 118.2(12)
C83 C82 H82 120.9
C81 C82 H82 120.9
C98 C97 C96 119.3(10)
C98 C97 H97 120.3
C96 C97 H97 120.3
C84 C83 C82 123.8(13)
C84 C83 H83 118.1
C82 C83 H83 118.1
C77 C80 C79 112.7(18)
C77 C80 C81 112.0(17)
C79 C80 C81 113.0(12)
C77 C80 C78 115.3(15)
C79 C80 C78 98.1(17)
C81 C80 C78 104.8(15)
C110 C81 C82 117.2(10)
C110 C81 C80 123.0(12)
C82 C81 C80 118.9(13)
C80 C79 H79A 109.5
C80 C79 H79B 109.5
H79A C79 H79B 109.5
C80 C79 H79C 109.5
H79A C79 H79C 109.5
H79B C79 H79C 109.5
C100 C99 C98 117.8(15)
C100 C99 C102 114.3(18)
C98 C99 C102 99.1(17)
C100 C99 C101 111.6(19)
C98 C99 C101 118.5(12)
C102 C99 C101 91.6(16)
C189 C188 C184 121.5(10)
C189 C188 C187 120.6(12)
C184 C188 C187 117.8(12)
C165 C187 C161 121.0(13)
C165 C187 C188 117.4(12)
C161 C187 C188 121.6(13)
C189 C190 C166 122.7(11)
C189 C190 C170 119.2(11)
C166 C190 C170 118.0(12)
C187 C165 C166 123.4(12)
C187 C165 C164 120.5(14)
C166 C165 C164 116.1(15)
C186 C185 C160 119.2(13)
C186 C185 C184 123.4(14)
C160 C185 C184 117.4(14)
C190 C189 C181 122.1(10)
C190 C189 C188 119.2(10)
C181 C189 C188 118.7(11)
C162 C161 C187 115.6(15)
C162 C161 C160 125.3(15)
C187 C161 C160 118.8(13)
C159 C160 C185 115.8(15)
C159 C160 C161 122.1(15)
C185 C160 C161 121.9(13)
C183 C184 C188 116.6(10)
C183 C184 C185 121.1(13)
C188 C184 C185 122.2(12)
C190 C166 C167 119.0(12)
C190 C166 C165 116.7(13)
C167 C166 C165 124.3(14)
C182 C181 C189 120.0(10)
C182 C181 C180 120.7(11)
C189 C181 C180 119.3(11)
C169 C170 C171 121.1(11)
C169 C170 C190 118.6(11)
C171 C170 C190 120.1(11)
C168 C167 C166 123.7(12)
C168 C167 H167 118.1
C166 C167 H167 118.1
C179 C180 C171 116.6(9)
C179 C180 C181 122.9(11)
C171 C180 C181 120.5(10)
C170 C169 C168 122.2(11)
C170 C169 H169 118.9
C168 C169 H169 118.9
C174 C179 C180 124.3(10)
C174 C179 H179 117.9
C180 C179 H179 117.9
C185 C186 C157 125.0(15)
C185 C186 H186 117.5
C157 C186 H186 117.5
C172 C171 C180 117.9(11)
C172 C171 C170 123.5(12)
C180 C171 C170 118.6(11)
C182 C183 C184 122.3(11)
C182 C183 H183 118.9
C184 C183 H183 118.8
C172 C173 C174 122.6(10)
C172 C173 H173 118.7
C174 C173 H173 118.7
C163 C164 C165 106.8(18)
C163 C164 H164 126.6
C165 C164 H164 126.6
C167 C168 C169 118.3(13)
C167 C168 H168 120.9
C169 C168 H168 120.9
C183 C182 C181 120.9(10)
C183 C182 H182 119.6
C181 C182 H182 119.6
C163 C162 C161 118.6(16)
C163 C162 H162 120.7
C161 C162 H162 120.7
C173 C172 C171 121.5(11)
C173 C172 H172 119.2
C171 C172 H172 119.2
C186 C157 C158 115.4(14)
C186 C157 C156 126.0(18)
C158 C157 C156 118.5(17)
C160 C159 C158 126.0(16)
C160 C159 H159 117.0
C158 C159 H159 117.0
C159 C158 C157 118.6(14)
C159 C158 H158 120.7
C157 C158 H158 120.7
C179 C174 C173 116.9(10)
C179 C174 C175 118.7(12)
C173 C174 C175 124.1(12)
C164 C163 C162 137(2)
C164 C163 H163 111.3
C162 C163 H163 111.3
C153 C156 C157 110.9(16)
C153 C156 C155 105.9(16)
C157 C156 C155 110.0(15)
C153 C156 C154 103.4(18)
C157 C156 C154 108.8(15)
C155 C156 C154 118(2)
C177 C175 C174 121.7(14)
C177 C175 C176 118(2)
C174 C175 C176 116.3(18)
C177 C175 C178 92(3)
C174 C175 C178 101(2)
C176 C175 C178 96.0(17)
C70 C74 C75 121.5(10)
C70 C74 C73 118.5(9)
C75 C74 C73 120.0(11)
C51 C73 C47 120.7(10)
C51 C73 C74 118.6(10)
C47 C73 C74 120.7(10)
C67 C75 C76 119.7(10)
C67 C75 C74 119.3(10)
C76 C75 C74 120.9(11)
C55 C56 C76 118.8(11)
C55 C56 C57 122.1(10)
C76 C56 C57 119.0(11)
C48 C47 C46 122.7(9)
C48 C47 C73 117.3(10)
C46 C47 C73 120.0(9)
C45 C46 C47 123.3(9)
C45 C46 C71 115.8(9)
C47 C46 C71 120.9(9)
C75 C76 C52 120.3(10)
C75 C76 C56 120.9(11)
C52 C76 C56 118.7(11)
C69 C70 C74 116.8(9)
C69 C70 C71 121.4(10)
C74 C70 C71 121.7(10)
C72 C71 C46 119.0(9)
C72 C71 C70 122.7(10)
C46 C71 C70 118.1(10)
C58 C57 C66 116.3(12)
C58 C57 C56 123.5(13)
C66 C57 C56 120.2(10)
C65 C66 C57 119.1(11)
C65 C66 C67 121.2(12)
C57 C66 C67 119.0(12)
C68 C67 C75 117.7(10)
C68 C67 C66 121.3(12)
C75 C67 C66 121.0(11)
C50 C51 C73 118.1(10)
C50 C51 C52 120.4(12)
C73 C51 C52 121.6(10)
C53 C52 C76 118.5(10)
C53 C52 C51 122.8(12)
C76 C52 C51 118.6(10)
C49 C48 C47 122.2(10)
C49 C48 H48 118.9
C47 C48 H48 118.9
C43 C72 C71 125.0(10)
C43 C72 H72 117.5
C71 C72 H72 117.5
C49 C50 C51 121.1(11)
C49 C50 H50 119.4
C51 C50 H50 119.4
C44 C45 C46 121.8(9)
C44 C45 H45 119.1
C46 C45 H45 119.1
C72 C43 C44 114.6(10)
C72 C43 C42 124.7(11)
C44 C43 C42 120.5(10)
C68 C69 C70 121.4(11)
C68 C69 H69 119.3
C70 C69 H69 119.3
C52 C53 C54 123.5(12)
C52 C53 H53 118.2
C54 C53 H53 118.2
C45 C44 C43 123.4(10)
C45 C44 H44 118.3
C43 C44 H44 118.3
C60 C65 C66 121.6(13)
C60 C65 H65 119.2
C66 C65 H65 119.2
C54 C55 C56 121.2(11)
C54 C55 H55 119.4
C56 C55 H55 119.4
C59 C58 C57 123.4(12)
C59 C58 H58 118.3
C57 C58 H58 118.3
C55 C54 C53 119.2(13)
C55 C54 H54 120.4
C53 C54 H54 120.4
C48 C49 C50 120.6(10)
C48 C49 H49 119.7
C50 C49 H49 119.7
C59 C60 C65 118.2(13)
C59 C60 C61 124.4(15)
C65 C60 C61 117.2(16)
C58 C59 C60 120.5(11)
C58 C59 H59 119.7
C60 C59 H59 119.7
C39 C42 C43 112.1(12)
C39 C42 C41 108.9(16)
C43 C42 C41 114.1(10)
C39 C42 C40 104.6(11)
C43 C42 C40 111.3(14)
C41 C42 C40 105.3(13)
C42 C41 H41A 109.5
C42 C41 H41B 109.5
H41A C41 H41B 109.5
C42 C41 H41C 109.5
H41A C41 H41C 109.5
H41B C41 H41C 109.5
C42 C40 H40A 109.5
C42 C40 H40B 109.5
H40A C40 H40B 109.5
C42 C40 H40C 109.5
H40A C40 H40C 109.5
H40B C40 H40C 109.5
C69 C68 C67 123.3(11)
C69 C68 H68 118.4
C67 C68 H68 118.4
C14 C38 C18 121.2(10)
C14 C38 C37 120.6(10)
C18 C38 C37 118.2(10)
C32 C36 C37 119.6(10)
C32 C36 C35 121.1(11)
C37 C36 C35 119.1(10)
C36 C37 C29 120.8(9)
C36 C37 C38 120.3(10)
C29 C37 C38 118.7(10)
C30 C29 C28 122.0(10)
C30 C29 C37 115.6(10)
C28 C29 C37 122.0(10)
C17 C18 C19 120.6(12)
C17 C18 C38 117.3(11)
C19 C18 C38 121.9(10)
C36 C32 C31 120.0(11)
C36 C32 C33 120.4(11)
C31 C32 C33 119.5(11)
C9 C35 C13 120.0(11)
C9 C35 C36 119.7(11)
C13 C35 C36 120.3(11)
C38 C14 C15 119.2(11)
C38 C14 C13 120.2(10)
C15 C14 C13 120.6(11)
C20 C19 C28 118.0(12)
C20 C19 C18 122.3(12)
C28 C19 C18 119.7(11)
C27 C28 C19 119.0(11)
C27 C28 C29 121.9(10)
C19 C28 C29 119.1(11)
C12 C13 C35 117.4(12)
C12 C13 C14 123.0(12)
C35 C13 C14 119.3(11)
C28 C27 C22 123.9(11)
C28 C27 H27 118.0
C22 C27 H27 118.0
C30 C31 C32 120.0(10)
C30 C31 H31 120.0
C32 C31 H31 120.0
C34 C33 C8 120.1(12)
C34 C33 C32 122.2(11)
C8 C33 C32 117.8(12)
C33 C8 C9 120.9(12)
C33 C8 C7 115.0(12)
C9 C8 C7 123.5(12)
C16 C17 C18 119.6(13)
C16 C17 H17 120.2
C18 C17 H17 120.2
C31 C30 C29 123.1(10)
C31 C30 H30 118.5
C29 C30 H30 118.5
C16 C15 C14 119.0(11)
C16 C15 H15 120.5
C14 C15 H15 120.5
C10 C9 C35 121.4(12)
C10 C9 C8 118.8(12)
C35 C9 C8 119.8(11)
C19 C20 C21 122.7(12)
C19 C20 H20 118.6
C21 C20 H20 118.6
C5 C34 C33 123.4(12)
C5 C34 H34 118.3
C33 C34 H34 118.3
C21 C22 C27 117.1(12)
C21 C22 C23 118.9(13)
C27 C22 C23 123.6(13)
C17 C16 C15 123.5(11)
C17 C16 H16 118.2
C15 C16 H16 118.2
C22 C21 C20 118.6(12)
C22 C21 H21 120.7
C20 C21 H21 120.7
C7 C6 C5 123.2(13)
C7 C6 H6 118.4
C5 C6 H6 118.4
C11 C10 C9 116.5(13)
C11 C10 H10 121.7
C9 C10 H10 121.7
C6 C7 C8 121.9(14)
C6 C7 H7 119.0
C8 C7 H7 119.0
C1 C4 C5 115.2(14)
C1 C4 C2 110.6(15)
C5 C4 C2 107.8(15)
C1 C4 C3 102.6(15)
C5 C4 C3 113.3(12)
C2 C4 C3 107.0(14)
C34 C5 C6 116.0(12)
C34 C5 C4 121.9(13)
C6 C5 C4 121.9(13)
C11 C12 C13 121.8(13)
C11 C12 H12 119.1
C13 C12 H12 119.1
C4 C3 H3A 109.5
C4 C3 H3B 109.5
H3A C3 H3B 109.5
C4 C3 H3C 109.5
H3A C3 H3C 109.5
H3B C3 H3C 109.5
C25 C23 C24 122(3)
C25 C23 C22 111(2)
C24 C23 C22 115.1(15)
C25 C23 C26 97.6(17)
C24 C23 C26 102(3)
C22 C23 C26 106(2)
C12 C11 C10 122.6(13)
C12 C11 H11 118.7
C10 C11 H11 118.7

loop_
_geom_bond_atom_site_label_1
_geom_bond_atom_site_label_2
_geom_bond_distance
C191 C194 1.559(17)
C191 H19A 0.9600
C191 H19B 0.9600
C191 H19C 0.9600
C214 C213 1.43(2)
C214 H21A 0.9600
C214 H21B 0.9600
C214 H21C 0.9600
C77 C80 1.40(3)
C77 H77A 0.9600
C77 H77B 0.9600
C77 H77C 0.9600
C138 C137 1.45(3)
C138 H13A 0.9600
C138 H13B 0.9600
C138 H13C 0.9600
C63 C61 1.46(3)
C63 H63A 0.9600
C63 H63B 0.9600
C63 H63C 0.9600
C2 C4 1.54(2)
C2 H2A 0.9600
C2 H2B 0.9600
C2 H2C 0.9600
C137 C140 1.48(4)
C137 C136 1.53(2)
C137 C139 1.67(4)
C153 C156 1.42(2)
C153 H15A 0.9600
C153 H15B 0.9600
C153 H15C 0.9600
C24 C23 1.45(2)
C24 H24A 0.9600
C24 H24B 0.9600
C24 H24C 0.9600
C1 C4 1.52(2)
C1 H1A 0.9600
C1 H1B 0.9600
C1 H1C 0.9600
C62 C61 1.43(4)
C62 H62A 0.9600
C62 H62B 0.9600
C62 H62C 0.9600
C100 C99 1.35(2)
C100 H10A 0.9600
C100 H10B 0.9600
C100 H10C 0.9600
C78 C80 1.69(3)
C78 H78A 0.9600
C78 H78B 0.9600
C78 H78C 0.9600
C154 C156 1.63(3)
C154 H15D 0.9600
C154 H15E 0.9600
C154 H15F 0.9600
C39 C42 1.47(2)
C39 H39A 0.9600
C39 H39B 0.9600
C39 H39C 0.9600
C25 C23 1.45(4)
C25 H25A 0.9600
C25 H25B 0.9600
C25 H25C 0.9600
C177 C175 1.39(2)
C177 H17A 0.9600
C177 H17B 0.9600
C177 H17C 0.9600
C193 C194 1.50(2)
C193 H19D 0.9600
C193 H19E 0.9600
C193 H19F 0.9600
C215 C213 1.59(3)
C215 H21D 0.9600
C215 H21E 0.9600
C215 H21F 0.9600
C216 C213 1.548(19)
C216 H21G 0.9600
C216 H21H 0.9600
C216 H21I 0.9600
C61 C64 1.53(2)
C61 C60 1.61(3)
C176 C175 1.472(17)
C176 H17D 0.9600
C176 H17E 0.9600
C176 H17F 0.9600
C155 C156 1.54(2)
C155 H15G 0.9600
C155 H15H 0.9600
C155 H15I 0.9600
C139 H13D 0.9600
C139 H13E 0.9600
C139 H13F 0.9600
C64 H64A 0.9600
C64 H64B 0.9600
C64 H64C 0.9600
C26 C23 1.66(4)
C26 H26A 0.9600
C26 H26B 0.9600
C26 H26C 0.9600
C101 C99 1.56(2)
C101 H10D 0.9600
C101 H10E 0.9600
C101 H10F 0.9600
C102 C99 1.54(3)
C102 H10G 0.9600
C102 H10H 0.9600
C102 H10I 0.9600
C178 C175 1.63(4)
C178 H17G 0.9600
C178 H17H 0.9600
C178 H17I 0.9600
C140 H14A 0.9600
C140 H14B 0.9600
C140 H14C 0.9600
C122 C121 1.384(10)
C122 C147 1.395(10)
C122 C123 1.430(10)
C150 C149 1.379(11)
C150 C146 1.401(11)
C150 C151 1.445(11)
C149 C127 1.435(12)
C149 C123 1.447(11)
C123 C124 1.416(11)
C151 C143 1.423(13)
C151 C152 1.427(13)
C147 C148 1.390(11)
C147 C146 1.486(12)
C146 C145 1.367(12)
C152 C128 1.369(13)
C152 C132 1.466(14)
C143 C144 1.389(13)
C143 C142 1.457(14)
C127 C126 1.346(13)
C127 C128 1.495(14)
C124 C125 1.366(13)
C124 H124 0.9300
C142 C133 1.394(15)
C142 C141 1.399(15)
C121 C120 1.387(12)
C121 H121 0.9300
C119 C120 1.375(12)
C119 C148 1.395(11)
C119 C118 1.498(13)
C133 C134 1.424(15)
C133 C132 1.450(16)
C148 H148 0.9300
C132 C131 1.340(15)
C128 C129 1.354(14)
C120 H120 0.9300
C126 C125 1.390(14)
C126 H126 0.9300
C145 C144 1.375(13)
C145 H145 0.9300
C144 H144 0.9300
C118 C115 1.493(15)
C118 C117 1.564(14)
C118 C116 1.588(15)
C129 C130 1.390(18)
C129 H129 0.9300
C141 C136 1.392(17)
C141 H141 0.9300
C134 C135 1.40(2)
C134 H134 0.9300
C125 H125 0.9300
C136 C135 1.44(2)
C130 C131 1.347(17)
C130 H130 0.9300
C131 H131 0.9300
C135 H135 0.9300
C117 H11A 0.9600
C117 H11B 0.9600
C117 H11C 0.9600
C115 H11D 0.9600
C115 H11E 0.9600
C115 H11F 0.9600
C116 H11G 0.9600
C116 H11H 0.9600
C116 H11I 0.9600
C226 C222 1.421(13)
C226 C227 1.437(13)
C226 C225 1.441(13)
C225 C203 1.385(14)
C225 C199 1.424(14)
C219 C227 1.393(13)
C219 C220 1.397(14)
C219 C218 1.504(14)
C227 C228 1.457(14)
C228 C204 1.396(14)
C228 C208 1.416(14)
C198 C197 1.415(14)
C198 C223 1.421(13)
C198 C199 1.437(14)
C223 C222 1.414(13)
C223 C224 1.432(14)
C199 C200 1.407(14)
C203 C204 1.465(15)
C203 C202 1.524(16)
C222 C221 1.382(14)
C204 C205 1.394(16)
C208 C207 1.364(15)
C208 C209 1.426(15)
C218 C217 1.370(14)
C218 C209 1.405(14)
C224 C195 1.391(13)
C224 H224 0.9300
C209 C210 1.408(15)
C221 C220 1.389(14)
C221 H221 0.9300
C195 C196 1.408(14)
C195 C194 1.469(15)
C220 H220 0.9300
C207 C206 1.406(16)
C207 H207 0.9300
C205 C206 1.447(16)
C205 H205 0.9300
C202 C201 1.332(16)
C202 H202 0.9300
C197 C196 1.375(14)
C197 H197 0.9300
C206 H206 0.9300
C196 H196 0.9300
C200 C201 1.357(15)
C200 H200 0.9300
C217 C212 1.371(15)
C217 H217 0.9300
C211 C210 1.342(16)
C211 C212 1.415(16)
C211 H211 0.9300
C210 H210 0.9300
C201 H201 0.9300
C212 C213 1.46(2)
C194 C192 1.401(17)
C192 H19G 0.9600
C192 H19H 0.9600
C192 H19I 0.9600
C114 C94 1.398(12)
C114 C90 1.421(11)
C114 C113 1.472(11)
C113 C112 1.375(11)
C113 C105 1.409(11)
C112 C108 1.413(12)
C112 C111 1.439(12)
C105 C106 1.387(11)
C105 C104 1.447(12)
C94 C93 1.435(12)
C94 C95 1.439(12)
C90 C91 1.381(12)
C90 C89 1.445(12)
C111 C85 1.382(13)
C111 C89 1.465(12)
C108 C107 1.406(12)
C108 C109 1.444(13)
C104 C103 1.384(12)
C104 C95 1.423(12)
C89 C88 1.426(13)
C95 C96 1.367(13)
C106 C107 1.371(12)
C106 H106 0.9300
C91 C92 1.384(13)
C91 H91 0.9300
C84 C109 1.388(13)
C84 C83 1.392(16)
C84 C85 1.452(14)
C109 C110 1.418(13)
C93 C92 1.372(13)
C93 H93 0.9300
C107 H107 0.9300
C110 C81 1.387(14)
C110 H110 0.9300
C88 C87 1.371(14)
C88 H88 0.9300
C85 C86 1.399(14)
C96 C97 1.377(14)
C96 H96 0.9300
C103 C98 1.379(14)
C103 H103 0.9300
C92 H92 0.9300
C86 C87 1.356(14)
C86 H86 0.9300
C98 C97 1.365(15)
C98 C99 1.522(18)
C87 H87 0.9300
C82 C83 1.403(17)
C82 C81 1.409(16)
C82 H82 0.9300
C97 H97 0.9300
C83 H83 0.9300
C80 C79 1.496(17)
C80 C81 1.524(17)
C79 H79A 0.9600
C79 H79B 0.9600
C79 H79C 0.9600
C188 C189 1.428(14)
C188 C184 1.431(14)
C188 C187 1.464(15)
C187 C165 1.387(16)
C187 C161 1.442(16)
C190 C189 1.385(14)
C190 C166 1.431(15)
C190 C170 1.473(14)
C165 C166 1.442(17)
C165 C164 1.62(2)
C185 C186 1.370(16)
C185 C160 1.443(17)
C185 C184 1.477(16)
C189 C181 1.400(14)
C161 C162 1.400(17)
C161 C160 1.443(17)
C160 C159 1.330(18)
C184 C183 1.399(15)
C166 C167 1.441(16)
C181 C182 1.395(14)
C181 C180 1.464(13)
C170 C169 1.405(14)
C170 C171 1.433(14)
C167 C168 1.336(17)
C167 H167 0.9300
C180 C179 1.406(13)
C180 C171 1.421(14)
C169 C168 1.440(16)
C169 H169 0.9300
C179 C174 1.341(12)
C179 H179 0.9300
C186 C157 1.377(17)
C186 H186 0.9300
C171 C172 1.393(14)
C183 C182 1.385(14)
C183 H183 0.9300
C173 C172 1.328(14)
C173 C174 1.378(14)
C173 H173 0.9300
C164 C163 1.221(19)
C164 H164 0.9300
C168 H168 0.9300
C182 H182 0.9300
C162 C163 1.36(2)
C162 H162 0.9300
C172 H172 0.9300
C157 C158 1.433(19)
C157 C156 1.47(2)
C159 C158 1.39(2)
C159 H159 0.9300
C158 H158 0.9300
C174 C175 1.45(2)
C163 H163 0.9300
C74 C70 1.398(12)
C74 C75 1.425(13)
C74 C73 1.447(13)
C73 C51 1.418(13)
C73 C47 1.423(12)
C75 C67 1.397(13)
C75 C76 1.421(13)
C56 C55 1.399(15)
C56 C76 1.426(13)
C56 C57 1.450(15)
C47 C48 1.397(13)
C47 C46 1.418(12)
C46 C45 1.409(12)
C46 C71 1.423(12)
C76 C52 1.422(14)
C70 C69 1.390(14)
C70 C71 1.466(13)
C71 C72 1.398(13)
C57 C58 1.398(15)
C57 C66 1.411(15)
C66 C65 1.407(16)
C66 C67 1.457(15)
C67 C68 1.372(14)
C51 C50 1.401(14)
C51 C52 1.454(14)
C52 C53 1.355(14)
C48 C49 1.363(13)
C48 H48 0.9300
C72 C43 1.358(13)
C72 H72 0.9300
C50 C49 1.369(14)
C50 H50 0.9300
C45 C44 1.357(13)
C45 H45 0.9300
C43 C44 1.400(14)
C43 C42 1.490(16)
C69 C68 1.363(14)
C69 H69 0.9300
C53 C54 1.370(16)
C53 H53 0.9300
C44 H44 0.9300
C65 C60 1.387(16)
C65 H65 0.9300
C55 C54 1.362(16)
C55 H55 0.9300
C58 C59 1.363(17)
C58 H58 0.9300
C54 H54 0.9300
C49 H49 0.9300
C60 C59 1.367(18)
C59 H59 0.9300
C42 C41 1.544(17)
C42 C40 1.58(2)
C41 H41A 0.9600
C41 H41B 0.9600
C41 H41C 0.9600
C40 H40A 0.9600
C40 H40B 0.9600
C40 H40C 0.9600
C68 H68 0.9300
C38 C14 1.388(13)
C38 C18 1.441(14)
C38 C37 1.458(13)
C36 C32 1.390(14)
C36 C37 1.420(14)
C36 C35 1.447(14)
C37 C29 1.440(13)
C29 C30 1.418(13)
C29 C28 1.435(14)
C18 C17 1.412(15)
C18 C19 1.438(15)
C32 C31 1.402(13)
C32 C33 1.478(16)
C35 C9 1.410(15)
C35 C13 1.435(15)
C14 C15 1.393(14)
C14 C13 1.458(15)
C19 C20 1.385(16)
C19 C28 1.422(14)
C28 C27 1.351(14)
C13 C12 1.378(15)
C27 C22 1.416(16)
C27 H27 0.9300
C31 C30 1.365(13)
C31 H31 0.9300
C33 C34 1.409(15)
C33 C8 1.428(15)
C8 C9 1.449(16)
C8 C7 1.472(19)
C17 C16 1.350(17)
C17 H17 0.9300
C30 H30 0.9300
C15 C16 1.385(16)
C15 H15 0.9300
C9 C10 1.408(16)
C20 C21 1.415(17)
C20 H20 0.9300
C34 C5 1.397(15)
C34 H34 0.9300
C22 C21 1.402(16)
C22 C23 1.49(2)
C16 H16 0.9300
C21 H21 0.9300
C6 C7 1.340(18)
C6 C5 1.410(17)
C6 H6 0.9300
C10 C11 1.402(18)
C10 H10 0.9300
C7 H7 0.9300
C4 C5 1.534(18)
C4 C3 1.565(18)
C12 C11 1.377(17)
C12 H12 0.9300
C3 H3A 0.9600
C3 H3B 0.9600
C3 H3C 0.9600
C11 H11 0.9300
